data_4344749
loop_
_publ_author_name
'Ansari, Seraj A.'
'Yang, Yanqiu'
'Zhang, Zhicheng'
'Gagnon, Kevin J.'
'Teat, Simon J.'
'Luo, Shunzhong'
'Rao, Linfeng'

_publ_section_title
;
 Complexation of Lanthanides with Glutaroimide-dioxime: Binding Strength
 and Coordination Modes.
;
_journal_issue 3
_journal_name_full 'Inorganic chemistry'
_journal_page_first 1315
_journal_page_last 1323
_journal_paper_doi 10.1021/acs.inorgchem.5b02653
_journal_volume 55
_journal_year 2016
_chemical_formula_sum 'C30 H77 Cl6 Eu4 N18 O50.5'
_chemical_formula_weight 2318.63
_space_group_crystal_system orthorhombic
_space_group_IT_number 18
_space_group_name_Hall 'P 2 2ab'
_space_group_name_H-M_alt 'P 21 21 2'
_symmetry_space_group_name_Hall 'P 2 2ab'
_symmetry_space_group_name_H-M 'P 21 21 2'
_atom_sites_solution_hydrogens mixed
_atom_sites_solution_primary 'intrinsic phasing'
_atom_sites_solution_secondary difmap
_audit_creation_method SHELXL-2014/7
_cell_angle_alpha 90
_cell_angle_beta 90
_cell_angle_gamma 90
_cell_formula_units_Z 4
_cell_length_a 20.5454(18)
_cell_length_b 25.326(2)
_cell_length_c 13.8827(12)
_cell_measurement_reflns_used 9152
_cell_measurement_temperature 100(2)
_cell_measurement_theta_max 36.605
_cell_measurement_theta_min 3.200
_cell_volume 7223.6(11)
_computing_cell_refinement 'SAINT V8.34A Bruker-AXS, Madison WI'
_computing_data_collection 'Bruker APEX2 Bruker-AXS, Madison WI'
_computing_data_reduction 'SAINT V8.34A Bruker-AXS, Madison WI'
_computing_molecular_graphics
;
Bruker SHELXTL Bruker-AXS, Madison WI
O. V. Dolomanov, L. J. Bourhis, R. J. Gildea, J. A. K. Howard and H. Puschmann,
OLEX2: a complete structure solution, refinement and analysis program.
J. Appl. Cryst. (2009). 42, 339-341.
and local programs
;
_computing_publication_material 'Bruker SHELXTL Bruker-AXS, Madison WI'
_computing_structure_refinement 'SHELXL-2014/7 (Sheldrick, 2013)'
_computing_structure_solution 'SHELXT 2014/4 Bruker-AXS, Madison WI'
_diffrn_ambient_temperature 100(2)
_diffrn_detector_area_resol_mean 10.42
_diffrn_measured_fraction_theta_full 0.997
_diffrn_measured_fraction_theta_max 0.996
_diffrn_measurement_device_type 'Bruker D8 with PHOTON 100 detector'
_diffrn_measurement_method '\f and \w shutterless scans'
_diffrn_radiation_monochromator 'silicon 111'
_diffrn_radiation_type synchrotron
_diffrn_radiation_wavelength 0.7749
_diffrn_reflns_av_R_equivalents 0.0714
_diffrn_reflns_av_unetI/netI 0.0548
_diffrn_reflns_Laue_measured_fraction_full 0.997
_diffrn_reflns_Laue_measured_fraction_max 0.996
_diffrn_reflns_limit_h_max 31
_diffrn_reflns_limit_h_min -31
_diffrn_reflns_limit_k_max 38
_diffrn_reflns_limit_k_min -38
_diffrn_reflns_limit_l_max 21
_diffrn_reflns_limit_l_min -21
_diffrn_reflns_number 115763
_diffrn_reflns_point_group_measured_fraction_full 0.998
_diffrn_reflns_point_group_measured_fraction_max 0.996
_diffrn_reflns_theta_full 27.706
_diffrn_reflns_theta_max 36.649
_diffrn_reflns_theta_min 1.930
_diffrn_source
;
Advanced Light Source, station 11.3.1
;
_exptl_absorpt_coefficient_mu 4.702
_exptl_absorpt_correction_T_max 0.876
_exptl_absorpt_correction_T_min 0.550
_exptl_absorpt_correction_type multi-scan
_exptl_absorpt_process_details 'SADABS-2014/3 - Bruker AXS, Madison WI'
_exptl_crystal_colour colorless
_exptl_crystal_density_diffrn 2.132
_exptl_crystal_description needle
_exptl_crystal_F_000 4564
_exptl_crystal_size_max 0.120
_exptl_crystal_size_mid 0.080
_exptl_crystal_size_min 0.020
_refine_diff_density_max 4.597
_refine_diff_density_min -1.352
_refine_diff_density_rms 0.186
_refine_ls_abs_structure_details
;
 Refined as an inversion twin.
;
_refine_ls_abs_structure_Flack 0.480(9)
_refine_ls_extinction_method none
_refine_ls_goodness_of_fit_ref 1.037
_refine_ls_hydrogen_treatment constr
_refine_ls_matrix_type full
_refine_ls_number_parameters 1138
_refine_ls_number_reflns 27515
_refine_ls_number_restraints 1098
_refine_ls_restrained_S_all 1.033
_refine_ls_R_factor_all 0.0441
_refine_ls_R_factor_gt 0.0382
_refine_ls_shift/su_max 0.003
_refine_ls_shift/su_mean 0.000
_refine_ls_structure_factor_coef Fsqd
_refine_ls_weighting_details 'w=1/[\s^2^(Fo^2^)+(0.0507P)^2^+3.8937P] where P=(Fo^2^+2Fc^2^)/3'
_refine_ls_weighting_scheme calc
_refine_ls_wR_factor_gt 0.0951
_refine_ls_wR_factor_ref 0.0983
_reflns_Friedel_coverage 0.858
_reflns_Friedel_fraction_full 0.999
_reflns_Friedel_fraction_max 0.996
_reflns_number_gt 25081
_reflns_number_total 27515
_reflns_threshold_expression 'I > 2\s(I)'
_cod_data_source_file ic5b02653_si_001.cif
_cod_data_source_block euliga
_cod_original_formula_sum 'C30 H77 Cl6 Eu4 N18 O50.50'
_cod_database_code 4344749
_shelx_shelxl_version_number 2014/7
_shelx_space_group_comment
;
The symmetry employed for this shelxl refinement is uniquely defined
by the following loop, which should always be used as a source of
symmetry information in preference to the above space-group names.
They are only intended as comments.
;
_shelx_estimated_absorpt_t_min 0.602
_shelx_estimated_absorpt_t_max 0.912

loop_
_space_group_symop_operation_xyz
'x, y, z'
'-x, -y, z'
'-x+1/2, y+1/2, -z'
'x+1/2, -y+1/2, -z'

loop_
_atom_site_label
_atom_site_type_symbol
_atom_site_fract_x
_atom_site_fract_y
_atom_site_fract_z
_atom_site_U_iso_or_equiv
_atom_site_adp_type
_atom_site_occupancy
_atom_site_site_symmetry_order
_atom_site_calc_flag
_atom_site_refinement_flags_posn
_atom_site_refinement_flags_adp
_atom_site_refinement_flags_occupancy
_atom_site_disorder_assembly
_atom_site_disorder_group
Eu1 Eu 0.71932(2) 0.59726(2) 0.44732(2) 0.01528(5) Uani 1 1 d . . . . .
Eu2 Eu 0.70288(2) 0.63394(2) 0.18388(2) 0.01635(6) Uani 1 1 d . . . . .
Eu3 Eu 0.77794(2) 0.60214(2) -0.05600(2) 0.01491(5) Uani 1 1 d . . . . .
Eu4 Eu 0.78916(2) 0.64399(2) -0.31790(2) 0.01438(5) Uani 1 1 d . . . . .
N1 N 0.6350(3) 0.6021(2) 0.6549(4) 0.0231(10) Uani 1 1 d . . . . .
H1A H 0.6252 0.5963 0.7157 0.028 Uiso 1 1 calc R U . . .
N2 N 0.6093(2) 0.6271(2) 0.5044(4) 0.0219(10) Uani 1 1 d . . . . .
N3 N 0.5924(3) 0.6639(3) 0.3599(4) 0.0272(12) Uani 1 1 d . . . . .
H3C H 0.5676 0.6790 0.3162 0.033 Uiso 1 1 calc R U . . .
O1 O 0.6961(2) 0.59325(17) 0.6242(3) 0.0200(8) Uani 1 1 d . . . . .
O2 O 0.6566(2) 0.65332(19) 0.3398(3) 0.0233(9) Uani 1 1 d . . . . .
C1 C 0.5897(3) 0.6194(3) 0.5963(5) 0.0269(13) Uani 1 1 d . . . . .
C2 C 0.5212(7) 0.6233(7) 0.6268(11) 0.030(3) Uani 0.71(3) 1 d . . P A 1
H2A H 0.5186 0.6283 0.6974 0.036 Uiso 0.71(3) 1 calc R U P A 1
H2B H 0.4974 0.5906 0.6097 0.036 Uiso 0.71(3) 1 calc R U P A 1
C3 C 0.4912(5) 0.6711(5) 0.5744(8) 0.034(3) Uani 0.71(3) 1 d . . P A 1
H3A H 0.4443 0.6734 0.5903 0.041 Uiso 0.71(3) 1 calc R U P A 1
H3B H 0.5124 0.7039 0.5972 0.041 Uiso 0.71(3) 1 calc R U P A 1
C4 C 0.4990(4) 0.6666(4) 0.4684(5) 0.0373(18) Uani 0.71(3) 1 d . . P A 1
H4A H 0.4879 0.7008 0.4378 0.045 Uiso 0.71(3) 1 calc R U P A 1
H4B H 0.4689 0.6395 0.4432 0.045 Uiso 0.71(3) 1 calc R U P A 1
C2A C 0.5232(14) 0.6456(18) 0.636(2) 0.028(8) Uani 0.29(3) 1 d . . P A -1
H2AA H 0.5076 0.6268 0.6942 0.033 Uiso 0.29(3) 1 calc R U P A -1
H2AB H 0.5300 0.6833 0.6524 0.033 Uiso 0.29(3) 1 calc R U P A -1
C3A C 0.4733(13) 0.6398(16) 0.552(2) 0.043(9) Uani 0.29(3) 1 d . . P A -1
H3AA H 0.4664 0.6020 0.5367 0.052 Uiso 0.29(3) 1 calc R U P A -1
H3AB H 0.4310 0.6554 0.5701 0.052 Uiso 0.29(3) 1 calc R U P A -1
C4A C 0.4990(4) 0.6666(4) 0.4684(5) 0.0373(18) Uani 0.29(3) 1 d . . P A -1
H4A1 H 0.4972 0.7052 0.4801 0.045 Uiso 0.29(3) 1 calc R U P A -1
H4A2 H 0.4708 0.6588 0.4124 0.045 Uiso 0.29(3) 1 calc R U P A -1
C5 C 0.5687(3) 0.6517(3) 0.4428(5) 0.0248(12) Uani 1 1 d . . . . .
N4 N 0.8575(3) 0.5499(3) 0.5341(5) 0.0336(14) Uani 1 1 d . . . . .
H4C H 0.8905 0.5463 0.5738 0.040 Uiso 1 1 calc R U . . .
N5 N 0.8021(3) 0.5305(2) 0.4002(4) 0.0244(11) Uani 1 1 d . . . . .
N6 N 0.7490(3) 0.5158(2) 0.2604(4) 0.0236(11) Uani 1 1 d . . . . .
H6A H 0.7432 0.4981 0.2066 0.028 Uiso 1 1 calc R U . . .
O3 O 0.8099(2) 0.58464(18) 0.5540(3) 0.0246(9) Uani 1 1 d . . . . .
O4 O 0.7059(2) 0.55589(17) 0.2838(3) 0.0200(8) Uani 1 1 d . . . . .
C6 C 0.8545(4) 0.5221(3) 0.4568(6) 0.0372(18) Uani 1 1 d . . . . .
C7 C 0.8961(10) 0.4718(9) 0.4452(16) 0.032(4) Uani 0.45(3) 1 d . . P B 2
H7A H 0.9374 0.4750 0.4815 0.039 Uiso 0.45(3) 1 calc R U P B 2
H7B H 0.8722 0.4404 0.4687 0.039 Uiso 0.45(3) 1 calc R U P B 2
C8 C 0.9091(9) 0.4675(9) 0.3374(14) 0.032(5) Uani 0.45(3) 1 d . . P B 2
H8A H 0.9373 0.4366 0.3243 0.038 Uiso 0.45(3) 1 calc R U P B 2
H8B H 0.9320 0.4996 0.3147 0.038 Uiso 0.45(3) 1 calc R U P B 2
C9 C 0.8446(4) 0.4615(3) 0.2840(5) 0.0314(15) Uani 0.45(3) 1 d . . P B 2
H9A H 0.8521 0.4644 0.2138 0.038 Uiso 0.45(3) 1 calc R U P B 2
H9B H 0.8259 0.4263 0.2974 0.038 Uiso 0.45(3) 1 calc R U P B 2
C7A C 0.9152(8) 0.4916(7) 0.4227(12) 0.029(4) Uani 0.55(3) 1 d . . P B -2
H7AA H 0.9433 0.5145 0.3826 0.035 Uiso 0.55(3) 1 calc R U P B -2
H7AB H 0.9408 0.4789 0.4786 0.035 Uiso 0.55(3) 1 calc R U P B -2
C8A C 0.8894(7) 0.4452(6) 0.3639(12) 0.029(4) Uani 0.55(3) 1 d . . P B -2
H8AA H 0.9268 0.4258 0.3361 0.035 Uiso 0.55(3) 1 calc R U P B -2
H8AB H 0.8660 0.4208 0.4074 0.035 Uiso 0.55(3) 1 calc R U P B -2
C9A C 0.8446(4) 0.4615(3) 0.2840(5) 0.0314(15) Uani 0.55(3) 1 d . . P B -2
H9AA H 0.8199 0.4303 0.2615 0.038 Uiso 0.55(3) 1 calc R U P B -2
H9AB H 0.8707 0.4749 0.2293 0.038 Uiso 0.55(3) 1 calc R U P B -2
C10 C 0.7978(3) 0.5036(2) 0.3157(5) 0.0224(11) Uani 1 1 d . . . . .
N7 N 0.8080(2) 0.6896(2) 0.3326(4) 0.0185(9) Uani 1 1 d . . . . .
H7C H 0.8260 0.6971 0.3885 0.022 Uiso 1 1 calc R U . . .
N8 N 0.7759(2) 0.71153(19) 0.1836(4) 0.0183(8) Uani 1 1 d . . . . .
N9 N 0.7605(3) 0.7238(2) 0.0235(4) 0.0203(9) Uani 1 1 d . . . . .
H9C H 0.7653 0.7420 -0.0300 0.024 Uiso 1 1 calc R U . . .
O5 O 0.7797(2) 0.64167(16) 0.3192(3) 0.0187(7) Uani 1 1 d . . . . .
O6 O 0.7253(2) 0.67760(16) 0.0229(3) 0.0176(7) Uani 1 1 d . . . . .
C11 C 0.8091(3) 0.7245(2) 0.2642(4) 0.0200(11) Uani 1 1 d . . . . .
C12 C 0.8485(3) 0.7748(2) 0.2772(5) 0.0238(12) Uani 1 1 d . . . . .
H12A H 0.8955 0.7665 0.2732 0.029 Uiso 1 1 calc R U . . .
H12B H 0.8397 0.7900 0.3416 0.029 Uiso 1 1 calc R U . . .
C13 C 0.8306(4) 0.8148(3) 0.1995(5) 0.0269(13) Uani 1 1 d . . . . .
H13A H 0.8625 0.8441 0.1998 0.032 Uiso 1 1 calc R U . . .
H13B H 0.7870 0.8298 0.2132 0.032 Uiso 1 1 calc R U . . .
C14 C 0.8302(3) 0.7884(2) 0.1006(5) 0.0250(12) Uani 1 1 d . . . . .
H14A H 0.8144 0.8136 0.0514 0.030 Uiso 1 1 calc R U . . .
H14B H 0.8750 0.7776 0.0830 0.030 Uiso 1 1 calc R U . . .
C15 C 0.7868(3) 0.7408(2) 0.1031(4) 0.0177(10) Uani 1 1 d . . . . .
N10 N 0.8612(2) 0.6122(2) 0.1541(4) 0.0205(10) Uani 1 1 d . . . . .
H10A H 0.8722 0.6059 0.2142 0.025 Uiso 1 1 calc R U . . .
N11 N 0.8808(2) 0.6438(2) 0.0068(4) 0.0200(9) Uani 1 1 d . . . . .
N12 N 0.8957(3) 0.6803(2) -0.1392(4) 0.0231(11) Uani 1 1 d . . . . .
H12C H 0.9192 0.6972 -0.1824 0.028 Uiso 1 1 calc R U . . .
O7 O 0.8018(2) 0.59483(18) 0.1215(3) 0.0190(8) Uani 1 1 d . . . . .
O8 O 0.8348(2) 0.66305(17) -0.1617(3) 0.0198(8) Uani 1 1 d . . . . .
C16 C 0.9010(3) 0.6372(2) 0.0997(4) 0.0201(11) Uani 1 1 d . . . . .
C17 C 0.9648(3) 0.6566(3) 0.1366(5) 0.0317(16) Uani 1 1 d . . . . .
H17A H 0.9817 0.6319 0.1859 0.038 Uiso 1 1 calc R U . . .
H17B H 0.9590 0.6916 0.1672 0.038 Uiso 1 1 calc R U . . .
C18 C 1.0136(4) 0.6610(4) 0.0537(6) 0.044(2) Uani 1 1 d . . . . .
H18A H 1.0541 0.6779 0.0770 0.052 Uiso 1 1 calc R U . . .
H18B H 1.0247 0.6253 0.0297 0.052 Uiso 1 1 calc R U . . .
C19 C 0.9847(4) 0.6936(3) -0.0274(5) 0.0337(17) Uani 1 1 d . . . . .
H19A H 0.9804 0.7308 -0.0069 0.040 Uiso 1 1 calc R U . . .
H19B H 1.0137 0.6923 -0.0843 0.040 Uiso 1 1 calc R U . . .
C20 C 0.9194(3) 0.6718(3) -0.0528(5) 0.0236(11) Uani 1 1 d . . . . .
N13 N 0.6424(3) 0.5430(2) 0.0218(4) 0.0246(11) Uani 1 1 d . . . . .
H13C H 0.6080 0.5375 0.0580 0.029 Uiso 1 1 calc R U . . .
N14 N 0.7039(3) 0.5296(2) -0.1106(4) 0.0214(10) Uani 1 1 d . . . . .
N15 N 0.7614(3) 0.5223(2) -0.2479(4) 0.0221(10) Uani 1 1 d . . . . .
H15A H 0.7703 0.5061 -0.3024 0.027 Uiso 1 1 calc R U . . .
O9 O 0.6884(2) 0.57965(18) 0.0471(3) 0.0233(9) Uani 1 1 d . . . . .
O10 O 0.7988(2) 0.56479(16) -0.2207(3) 0.0194(8) Uani 1 1 d . . . . .
C21 C 0.6514(3) 0.5167(2) -0.0576(5) 0.0245(12) Uani 1 1 d . . . . .
C22 C 0.6021(4) 0.4751(3) -0.0872(6) 0.0340(16) Uani 1 1 d . . . . .
H22A H 0.6132 0.4410 -0.0564 0.041 Uiso 1 1 calc R U . . .
H22B H 0.5582 0.4857 -0.0652 0.041 Uiso 1 1 calc R U . . .
C23 C 0.6020(4) 0.4685(3) -0.1955(6) 0.0411(19) Uani 1 1 d . . . . .
H23A H 0.5822 0.5001 -0.2259 0.049 Uiso 1 1 calc R U . . .
H23B H 0.5756 0.4374 -0.2133 0.049 Uiso 1 1 calc R U . . .
C24 C 0.6716(4) 0.4615(3) -0.2325(6) 0.0370(18) Uani 1 1 d . . . . .
H24A H 0.6891 0.4271 -0.2103 0.044 Uiso 1 1 calc R U . . .
H24B H 0.6718 0.4616 -0.3038 0.044 Uiso 1 1 calc R U . . .
C25 C 0.7132(3) 0.5053(2) -0.1956(5) 0.0250(12) Uani 1 1 d . . . . .
N16 N 0.6754(2) 0.6874(2) -0.1692(4) 0.0184(9) Uani 1 1 d . . . . .
H16A H 0.6572 0.6936 -0.1130 0.022 Uiso 1 1 calc R U . . .
N17 N 0.7007(2) 0.70950(18) -0.3218(3) 0.0167(8) Uani 1 1 d . . . . .
N18 N 0.7185(3) 0.72321(19) -0.4790(4) 0.0194(9) Uani 1 1 d . . . . .
H18C H 0.7129 0.7409 -0.5329 0.023 Uiso 1 1 calc R U . . .
O11 O 0.7109(2) 0.64224(15) -0.1822(3) 0.0183(7) Uani 1 1 d . . . . .
O12 O 0.7579(2) 0.67963(17) -0.4782(3) 0.0175(8) Uani 1 1 d . . . . .
C26 C 0.6682(3) 0.7213(2) -0.2391(4) 0.0180(10) Uani 1 1 d . . . . .
C27 C 0.6257(3) 0.7688(3) -0.2268(5) 0.0250(12) Uani 1 1 d . . . . .
H27A H 0.6313 0.7833 -0.1611 0.030 Uiso 1 1 calc R U . . .
H27B H 0.5795 0.7587 -0.2349 0.030 Uiso 1 1 calc R U . . .
C28 C 0.6440(4) 0.8105(3) -0.3011(5) 0.0280(13) Uani 1 1 d . . . . .
H28A H 0.6872 0.8255 -0.2856 0.034 Uiso 1 1 calc R U . . .
H28B H 0.6117 0.8396 -0.2997 0.034 Uiso 1 1 calc R U . . .
C29 C 0.6455(3) 0.7858(2) -0.4018(5) 0.0219(11) Uani 1 1 d . . . . .
H29A H 0.6010 0.7750 -0.4210 0.026 Uiso 1 1 calc R U . . .
H29B H 0.6616 0.8119 -0.4492 0.026 Uiso 1 1 calc R U . . .
C30 C 0.6892(3) 0.7388(2) -0.4010(4) 0.0178(10) Uani 1 1 d . . . . .
Cl1 Cl 0.51868(7) 0.65826(6) -0.08435(11) 0.0273(3) Uani 1 1 d D . . . .
O1A O 0.4947(2) 0.69291(17) -0.1585(3) 0.0388(13) Uani 1 1 d D . . . .
O2A O 0.46553(19) 0.6432(2) -0.0226(3) 0.0464(15) Uani 1 1 d D . . . .
O3A O 0.5471(2) 0.61210(15) -0.1275(3) 0.0447(15) Uani 1 1 d D . . . .
O4A O 0.56712(19) 0.68564(19) -0.0283(3) 0.0364(13) Uani 1 1 d D . . . .
Cl2 Cl 0.95987(9) 0.65602(10) 0.41998(14) 0.0419(5) Uani 1 1 d . . . . .
O5A O 0.9289(3) 0.6169(3) 0.3593(4) 0.0435(14) Uani 1 1 d . . . . .
O6A O 0.9114(3) 0.6834(3) 0.4763(4) 0.0399(14) Uani 1 1 d . . . . .
O7A O 0.9932(4) 0.6933(4) 0.3621(6) 0.087(4) Uani 1 1 d . . . . .
O8A O 1.0041(6) 0.6317(5) 0.4848(8) 0.136(6) Uani 1 1 d . . . . .
Cl3 Cl 0.75916(10) 0.40716(7) 0.04753(13) 0.0336(3) Uani 1 1 d . . . . .
O9A O 0.8114(4) 0.3762(3) 0.0853(7) 0.067(2) Uani 1 1 d . . . . .
O10A O 0.7643(3) 0.4617(2) 0.0752(4) 0.0416(14) Uani 1 1 d . . . . .
O11A O 0.6984(4) 0.3883(3) 0.0827(8) 0.076(3) Uani 1 1 d . . . . .
O12A O 0.7578(5) 0.4038(3) -0.0537(5) 0.078(3) Uani 1 1 d . . . . .
Cl4 Cl 0.63481(12) 0.81463(8) 0.31038(18) 0.0480(5) Uani 1 1 d . . . . .
O13A O 0.5812(4) 0.7809(3) 0.3484(7) 0.069(2) Uani 1 1 d . . . . .
O14A O 0.6948(3) 0.7990(3) 0.3552(5) 0.0541(18) Uani 1 1 d . . . . .
O15A O 0.6412(5) 0.8072(3) 0.2060(6) 0.069(2) Uani 1 1 d . . . . .
O16A O 0.6200(5) 0.8689(3) 0.3303(10) 0.102(4) Uani 1 1 d . . . . .
Cl5 Cl 0.5000 0.5000 0.3938(2) 0.0416(6) Uani 0.31(2) 2 d DS TU P C 5
O17A O 0.5000 0.5000 0.4975(3) 0.043(4) Uani 0.31(2) 2 d DS TU P C 5
O18A O 0.5411(5) 0.4580(3) 0.3591(5) 0.050(4) Uani 0.157(12) 1 d D U P C 5
O19A O 0.5241(5) 0.5498(2) 0.3591(4) 0.055(2) Uani 0.157(12) 1 d D U P C 5
O20A O 0.4347(2) 0.4920(5) 0.3592(5) 0.045(4) Uani 0.157(12) 1 d D U P C 5
Cl5A Cl 0.5000 0.5000 0.3938(2) 0.0416(6) Uani 0.343(12) 1 d DS U P C -5
O17B O 0.5241(5) 0.5498(2) 0.3591(4) 0.055(2) Uani 0.343(12) 1 d D U P C -5
O18B O 0.4498(5) 0.4811(4) 0.3301(7) 0.045(3) Uani 0.343(12) 1 d D U P C -5
O19B O 0.4734(7) 0.5068(4) 0.4890(5) 0.044(3) Uani 0.343(12) 1 d D U P C -5
O20B O 0.5524(4) 0.4624(4) 0.3975(11) 0.050(3) Uani 0.343(12) 1 d D U P C -5
Cl6 Cl 1.0000 0.5000 0.1020(2) 0.0556(9) Uani 1 2 d DS T P . .
O21A O 0.9943(7) 0.4694(4) 0.0149(6) 0.111(9) Uani 0.5 1 d D . P . .
O22A O 1.0613(3) 0.5277(5) 0.1011(9) 0.103(9) Uani 0.5 1 d D . P . .
O23A O 0.9473(4) 0.5369(4) 0.1083(8) 0.062(4) Uani 0.5 1 d D . P . .
O24A O 0.9988(6) 0.4648(4) 0.1836(6) 0.088(6) Uani 0.5 1 d D . P . .
Cl7A Cl 0.6852(3) 0.3752(2) 0.3952(5) 0.0397(16) Uani 0.396(10) 1 d D . P D 3
O25A O 0.7370(6) 0.4061(6) 0.4363(12) 0.120(6) Uani 0.396(10) 1 d D . P D 3
O26A O 0.6772(8) 0.3273(4) 0.4500(11) 0.049(5) Uani 0.396(10) 1 d D . P D 3
O27A O 0.6257(5) 0.4052(5) 0.3982(12) 0.066(6) Uani 0.396(10) 1 d D . P D 3
O28A O 0.7007(8) 0.3623(6) 0.2969(6) 0.079(8) Uani 0.396(10) 1 d D . P D 3
Cl7 Cl 0.68282(19) 0.36784(15) 0.4463(4) 0.0481(13) Uani 0.604(10) 1 d D . P D -3
O25B O 0.7443(4) 0.3944(6) 0.4357(10) 0.120(6) Uani 0.604(10) 1 d D . P D -3
O26B O 0.6461(5) 0.3927(4) 0.5221(7) 0.082(5) Uani 0.604(10) 1 d D . P D -3
O27B O 0.6471(6) 0.3711(5) 0.3573(7) 0.084(5) Uani 0.604(10) 1 d D . P D -3
O28B O 0.6937(7) 0.3133(2) 0.4702(9) 0.097(8) Uani 0.604(10) 1 d D . P D -3
O1W O 0.6651(3) 0.5116(2) 0.4805(4) 0.0378(13) Uani 1 1 d . . . . .
O2W O 0.5906(2) 0.5918(2) 0.1870(4) 0.0311(10) Uani 1 1 d . . . . .
O3W O 0.6167(2) 0.70319(19) 0.1592(3) 0.0262(9) Uani 1 1 d . . . . .
O4W O 0.8549(3) 0.5270(2) -0.0404(5) 0.0468(17) Uani 1 1 d . . . . .
O5W O 0.9106(2) 0.6352(2) -0.3289(4) 0.0355(12) Uani 1 1 d . . . . .
O6W O 0.8395(2) 0.73532(18) -0.3306(3) 0.0244(9) Uani 1 1 d . . . . .
O7W O 0.7877(3) 0.77874(19) -0.1472(4) 0.0381(13) Uani 1 1 d . . . . .
H7WA H 0.8242 0.7672 -0.1669 0.057 Uiso 1 1 d R U . . .
H7WB H 0.7831 0.8116 -0.1364 0.057 Uiso 1 1 d R U . . .
O8W O 0.4752(3) 0.6510(2) 0.1802(5) 0.0444(14) Uani 1 1 d . . . . .
O9W O 0.9637(3) 0.7496(2) -0.2640(4) 0.0371(12) Uani 1 1 d . . . . .
H9WA H 0.9994 0.7343 -0.2771 0.056 Uiso 1 1 d R U . . .
H9WB H 0.9799 0.7736 -0.2287 0.056 Uiso 1 1 d R U . . .
O10W O 0.5000 0.5000 0.0960(8) 0.066(3) Uani 1 2 d S T P . .
H10W H 0.5298 0.4900 0.1343 0.099 Uiso 1 1 d R U . . .
O11W O 0.6020(4) 0.4410(4) 0.1954(7) 0.075(3) Uani 1 1 d . . . . .
H11W H 0.6137 0.4239 0.2451 0.113 Uiso 1 1 d R U . . .
H11X H 0.6321 0.4347 0.1550 0.113 Uiso 1 1 d R U . . .
O12W O 0.7892(5) 0.4468(3) 0.6036(7) 0.085(3) Uani 1 1 d . . . . .
O13W O 0.9722(8) 0.5723(5) -0.1731(10) 0.138(5) Uani 1 1 d . . . . .
O1WA O 0.9513(7) 0.5376(6) -0.3130(12) 0.028(4) Uani 0.33(2) 1 d . . P . .
O1WB O 0.9232(6) 0.4967(7) -0.3064(10) 0.079(6) Uani 0.67(2) 1 d . . P . .
O2WA O 1.0958(8) 0.5403(7) -0.1860(13) 0.025(5) Uani 0.28(2) 1 d . . P . .
O2WB O 1.1308(12) 0.5621(7) -0.1537(17) 0.144(9) Uani 0.72(2) 1 d . . P . .

loop_
_atom_site_aniso_label
_atom_site_aniso_U_11
_atom_site_aniso_U_22
_atom_site_aniso_U_33
_atom_site_aniso_U_23
_atom_site_aniso_U_13
_atom_site_aniso_U_12
Eu1 0.01642(11) 0.01705(11) 0.01237(11) -0.00052(9) 0.00066(9) 0.00081(9)
Eu2 0.01446(11) 0.02165(12) 0.01295(11) 0.00024(9) 0.00006(9) -0.00137(8)
Eu3 0.01596(11) 0.01666(11) 0.01212(11) 0.00056(9) -0.00132(9) -0.00136(9)
Eu4 0.01473(11) 0.01654(11) 0.01188(10) -0.00005(8) -0.00034(9) 0.00133(8)
N1 0.022(2) 0.030(3) 0.017(2) 0.001(2) 0.0021(18) -0.004(2)
N2 0.017(2) 0.033(3) 0.016(2) 0.004(2) 0.0013(17) 0.001(2)
N3 0.022(2) 0.036(3) 0.024(3) 0.006(2) 0.000(2) 0.012(2)
O1 0.022(2) 0.023(2) 0.0143(18) -0.0005(15) -0.0005(15) -0.0016(16)
O2 0.0197(19) 0.032(2) 0.018(2) 0.0050(17) 0.0036(15) 0.0073(17)
C1 0.021(3) 0.037(4) 0.022(3) 0.000(3) 0.006(2) -0.002(2)
C2 0.021(5) 0.045(8) 0.024(6) -0.009(6) 0.008(4) -0.003(6)
C3 0.024(5) 0.044(7) 0.035(6) -0.008(5) 0.014(4) 0.012(4)
C4 0.020(3) 0.064(5) 0.028(3) 0.009(3) 0.009(3) 0.012(3)
C2A 0.010(9) 0.06(2) 0.012(10) -0.012(14) 0.001(7) 0.002(14)
C3A 0.027(12) 0.07(3) 0.028(13) -0.025(14) 0.000(10) 0.007(13)
C4A 0.020(3) 0.064(5) 0.028(3) 0.009(3) 0.009(3) 0.012(3)
C5 0.018(2) 0.035(3) 0.022(3) -0.001(2) 0.003(2) 0.005(2)
N4 0.028(3) 0.044(4) 0.029(3) -0.013(3) -0.006(2) 0.018(3)
N5 0.022(2) 0.027(3) 0.025(3) -0.006(2) -0.002(2) 0.005(2)
N6 0.029(3) 0.023(3) 0.019(2) -0.0026(19) 0.000(2) 0.000(2)
O3 0.026(2) 0.029(2) 0.019(2) -0.0098(17) -0.0021(18) 0.0093(17)
O4 0.021(2) 0.0219(19) 0.0172(18) -0.0012(14) -0.0010(16) 0.0005(16)
C6 0.036(4) 0.041(4) 0.035(4) -0.018(3) -0.012(3) 0.018(3)
C7 0.027(9) 0.028(9) 0.042(10) -0.008(8) -0.002(8) 0.008(7)
C8 0.022(7) 0.034(10) 0.039(10) 0.000(7) 0.009(6) 0.005(7)
C9 0.037(4) 0.030(3) 0.027(3) -0.012(3) -0.001(3) 0.010(3)
C7A 0.023(6) 0.030(8) 0.035(8) -0.012(6) -0.007(5) 0.004(6)
C8A 0.022(6) 0.027(7) 0.038(8) -0.011(6) 0.004(5) 0.007(5)
C9A 0.037(4) 0.030(3) 0.027(3) -0.012(3) -0.001(3) 0.010(3)
C10 0.022(3) 0.021(3) 0.024(3) -0.004(2) 0.001(2) 0.000(2)
N7 0.016(2) 0.024(2) 0.016(2) -0.0004(17) -0.0011(17) -0.0036(17)
N8 0.020(2) 0.023(2) 0.0117(18) 0.0003(17) -0.0005(18) 0.0012(17)
N9 0.023(2) 0.017(2) 0.020(2) 0.0015(17) -0.0006(18) 0.0010(18)
O5 0.0194(16) 0.0229(18) 0.0139(16) -0.0001(15) 0.0003(16) -0.0047(15)
O6 0.0183(18) 0.0178(18) 0.0166(18) 0.0017(14) -0.0003(15) 0.0000(15)
C11 0.019(3) 0.025(3) 0.015(2) -0.003(2) -0.001(2) 0.001(2)
C12 0.028(3) 0.022(3) 0.021(3) 0.000(2) -0.003(2) -0.004(2)
C13 0.032(3) 0.021(3) 0.028(3) -0.005(2) -0.004(3) -0.003(2)
C14 0.028(3) 0.019(3) 0.028(3) 0.002(2) -0.001(2) -0.002(2)
C15 0.019(2) 0.017(2) 0.017(2) -0.0001(17) 0.000(2) 0.0046(19)
N10 0.018(2) 0.032(3) 0.012(2) -0.0006(18) -0.0041(16) 0.0030(19)
N11 0.018(2) 0.027(3) 0.015(2) -0.0039(18) -0.0023(17) -0.0037(19)
N12 0.022(2) 0.030(3) 0.017(2) 0.000(2) 0.0001(18) -0.009(2)
O7 0.0150(17) 0.027(2) 0.0151(18) 0.0021(15) -0.0022(14) -0.0016(16)
O8 0.0221(19) 0.023(2) 0.0142(18) 0.0005(15) -0.0011(15) -0.0093(16)
C16 0.022(3) 0.022(3) 0.017(2) -0.007(2) -0.0029(19) 0.000(2)
C17 0.023(3) 0.047(4) 0.025(3) 0.000(3) -0.007(2) -0.017(3)
C18 0.025(3) 0.076(6) 0.029(4) -0.004(4) -0.002(3) -0.018(4)
C19 0.025(3) 0.050(4) 0.026(3) 0.003(3) -0.003(3) -0.022(3)
C20 0.022(3) 0.031(3) 0.018(3) -0.007(2) 0.001(2) -0.008(2)
N13 0.022(2) 0.026(3) 0.025(3) 0.002(2) 0.001(2) -0.009(2)
N14 0.025(3) 0.021(2) 0.019(2) -0.0012(17) -0.0038(19) -0.0049(19)
N15 0.034(3) 0.015(2) 0.018(2) -0.0029(17) -0.003(2) -0.0004(19)
O9 0.023(2) 0.026(2) 0.021(2) -0.0041(17) 0.0036(17) -0.0118(16)
O10 0.023(2) 0.0170(18) 0.0180(18) -0.0033(14) -0.0005(16) -0.0003(15)
C21 0.026(3) 0.023(3) 0.025(3) 0.001(2) -0.006(2) -0.007(2)
C22 0.033(4) 0.034(4) 0.034(4) -0.007(3) 0.000(3) -0.018(3)
C23 0.051(5) 0.038(4) 0.034(4) -0.002(3) -0.009(4) -0.026(4)
C24 0.050(5) 0.028(3) 0.033(4) -0.003(3) -0.003(3) -0.019(3)
C25 0.033(3) 0.021(3) 0.022(3) 0.001(2) -0.006(3) 0.001(2)
N16 0.017(2) 0.025(2) 0.014(2) -0.0001(17) 0.0013(16) 0.0035(17)
N17 0.0172(19) 0.019(2) 0.0138(19) 0.0011(16) 0.0002(18) 0.0040(15)
N18 0.021(2) 0.020(2) 0.017(2) 0.0033(16) 0.0005(18) 0.0016(18)
O11 0.0195(17) 0.0186(17) 0.0168(17) 0.0014(14) -0.0011(16) 0.0029(14)
O12 0.0189(18) 0.0198(19) 0.0139(17) 0.0018(14) 0.0004(14) 0.0018(15)
C26 0.018(2) 0.018(2) 0.018(2) -0.0013(19) 0.0000(19) 0.0025(19)
C27 0.027(3) 0.023(3) 0.025(3) -0.003(2) 0.003(2) 0.008(2)
C28 0.034(3) 0.023(3) 0.027(3) -0.002(2) 0.000(3) 0.007(2)
C29 0.024(3) 0.020(3) 0.022(3) 0.004(2) 0.000(2) 0.005(2)
C30 0.017(2) 0.019(2) 0.017(2) 0.0048(19) -0.0002(19) -0.0003(19)
Cl1 0.0219(7) 0.0344(8) 0.0255(7) -0.0035(6) -0.0016(5) -0.0019(6)
O1A 0.037(3) 0.043(3) 0.036(3) 0.002(2) -0.005(2) 0.010(2)
O2A 0.032(3) 0.063(4) 0.044(3) 0.010(3) 0.004(2) -0.014(3)
O3A 0.053(4) 0.033(3) 0.047(4) -0.007(3) -0.014(3) 0.008(3)
O4A 0.024(2) 0.059(4) 0.027(3) -0.015(2) 0.0014(19) -0.008(2)
Cl2 0.0233(7) 0.0695(14) 0.0328(9) -0.0159(9) -0.0092(7) 0.0108(8)
O5A 0.044(3) 0.052(4) 0.034(3) -0.003(3) -0.008(3) 0.005(3)
O6A 0.030(3) 0.067(4) 0.023(2) -0.008(2) 0.002(2) 0.006(3)
O7A 0.060(5) 0.146(9) 0.056(4) -0.045(5) 0.035(4) -0.066(5)
O8A 0.136(10) 0.152(10) 0.118(8) -0.076(8) -0.104(8) 0.107(9)
Cl3 0.0451(9) 0.0258(8) 0.0301(8) 0.0012(6) -0.0040(7) -0.0047(7)
O9A 0.065(5) 0.044(4) 0.091(6) -0.009(4) -0.015(5) 0.013(4)
O10A 0.066(4) 0.028(3) 0.030(3) -0.004(2) -0.007(3) -0.006(3)
O11A 0.059(5) 0.044(4) 0.125(8) 0.006(5) 0.026(5) -0.003(4)
O12A 0.150(9) 0.044(4) 0.041(4) -0.008(3) -0.018(5) 0.009(5)
Cl4 0.0571(12) 0.0354(9) 0.0516(12) -0.0016(9) -0.0142(11) 0.0060(9)
O13A 0.067(5) 0.049(4) 0.091(6) -0.002(4) -0.017(5) -0.013(4)
O14A 0.040(3) 0.080(5) 0.043(3) 0.022(3) 0.005(3) 0.013(3)
O15A 0.100(7) 0.055(4) 0.054(4) 0.005(4) -0.020(5) -0.010(4)
O16A 0.092(7) 0.041(4) 0.174(12) -0.019(6) -0.015(8) 0.009(4)
Cl5 0.0407(14) 0.0370(13) 0.0471(15) 0.000 0.000 -0.0004(11)
O17A 0.043(7) 0.036(6) 0.051(6) 0.000 0.000 0.006(6)
O18A 0.049(7) 0.044(7) 0.058(8) -0.002(7) 0.001(7) 0.006(6)
O19A 0.056(5) 0.042(4) 0.068(5) 0.004(4) 0.003(4) -0.006(4)
O20A 0.041(7) 0.040(8) 0.055(8) -0.005(7) 0.002(6) 0.000(6)
Cl5A 0.0407(14) 0.0370(13) 0.0471(15) 0.000 0.000 -0.0004(11)
O17B 0.056(5) 0.042(4) 0.068(5) 0.004(4) 0.003(4) -0.006(4)
O18B 0.044(6) 0.041(6) 0.050(6) -0.007(5) 0.005(5) -0.003(5)
O19B 0.045(7) 0.044(6) 0.043(6) -0.003(5) -0.002(5) 0.001(6)
O20B 0.052(6) 0.042(6) 0.057(6) 0.000(5) -0.002(5) 0.009(5)
Cl6 0.0432(17) 0.089(3) 0.0347(15) 0.000 0.000 0.0016(17)
O21A 0.17(2) 0.104(16) 0.055(11) -0.004(11) 0.048(14) 0.012(18)
O22A 0.022(6) 0.23(3) 0.053(9) -0.021(13) 0.006(6) -0.017(11)
O23A 0.031(6) 0.104(13) 0.050(8) 0.016(8) 0.007(6) 0.007(8)
O24A 0.078(11) 0.132(16) 0.054(9) 0.046(11) 0.013(10) 0.022(12)
Cl7A 0.037(3) 0.028(3) 0.054(4) -0.010(2) 0.005(3) -0.0008(19)
O25A 0.100(8) 0.151(12) 0.109(9) -0.069(9) 0.047(7) -0.091(9)
O26A 0.060(11) 0.018(7) 0.069(13) 0.002(7) 0.007(10) 0.002(7)
O27A 0.074(13) 0.028(8) 0.096(16) -0.005(9) 0.020(12) 0.022(8)
O28A 0.077(15) 0.073(14) 0.088(16) -0.033(12) 0.042(13) 0.005(11)
Cl7 0.0365(17) 0.0300(17) 0.078(4) -0.005(2) 0.014(2) -0.0008(13)
O25B 0.100(8) 0.151(12) 0.109(9) -0.069(9) 0.047(7) -0.091(9)
O26B 0.061(8) 0.078(10) 0.107(13) -0.011(9) 0.020(8) 0.031(8)
O27B 0.084(11) 0.078(10) 0.088(12) 0.017(9) -0.034(10) 0.021(9)
O28B 0.17(2) 0.034(7) 0.083(11) -0.029(7) -0.061(12) 0.035(9)
O1W 0.048(3) 0.027(3) 0.038(3) -0.008(2) 0.007(3) -0.011(2)
O2W 0.0192(19) 0.039(3) 0.035(3) -0.003(2) 0.004(2) -0.0026(18)
O3W 0.028(2) 0.030(2) 0.021(2) 0.0005(17) 0.0000(17) 0.0047(18)
O4W 0.048(3) 0.045(3) 0.048(4) -0.020(3) -0.026(3) 0.027(3)
O5W 0.019(2) 0.064(4) 0.023(2) -0.017(2) 0.0018(17) 0.003(2)
O6W 0.026(2) 0.024(2) 0.023(2) 0.0055(17) -0.0025(17) -0.0079(17)
O7W 0.067(4) 0.021(2) 0.027(2) 0.0007(18) 0.009(3) 0.000(3)
O8W 0.032(3) 0.043(3) 0.058(4) -0.001(3) 0.005(3) 0.001(2)
O9W 0.031(3) 0.046(3) 0.034(3) 0.006(2) 0.001(2) -0.014(2)
O10W 0.083(8) 0.061(7) 0.053(6) 0.000 0.000 -0.005(6)
O11W 0.049(4) 0.089(6) 0.088(6) -0.021(5) 0.002(4) -0.006(4)
O12W 0.100(7) 0.071(5) 0.083(6) -0.046(5) -0.003(6) 0.016(5)
O13W 0.178(13) 0.114(9) 0.121(10) 0.035(8) 0.082(10) 0.029(9)
O1WA 0.029(8) 0.025(8) 0.030(8) -0.005(6) -0.002(6) 0.007(6)
O1WB 0.060(8) 0.106(13) 0.072(8) -0.005(8) -0.011(7) 0.035(8)
O2WA 0.025(9) 0.027(9) 0.024(9) 0.003(7) -0.004(7) 0.011(6)
O2WB 0.17(2) 0.090(12) 0.169(19) 0.007(13) -0.062(17) -0.030(13)

loop_
_atom_type_symbol
_atom_type_description
_atom_type_scat_dispersion_real
_atom_type_scat_dispersion_imag
_atom_type_scat_source
C C 0.0040 0.0020 'Calculated using XDISP in WinGX (Farrugia, 1999)'
H H 0.0000 0.0000 'Calculated using XDISP in WinGX (Farrugia, 1999)'
N N 0.0076 0.0040 'Calculated using XDISP in WinGX (Farrugia, 1999)'
O O 0.0132 0.0074 'Calculated using XDISP in WinGX (Farrugia, 1999)'
Cl Cl 0.1697 0.1896 'Calculated using XDISP in WinGX (Farrugia, 1999)'
Eu Eu -0.0721 4.2696 'Calculated using XDISP in WinGX (Farrugia, 1999)'

loop_
_geom_angle_atom_site_label_1
_geom_angle_atom_site_label_2
_geom_angle_atom_site_label_3
_geom_angle
_geom_angle_site_symmetry_1
_geom_angle_site_symmetry_3
O3 Eu1 O2 150.26(17) . .
O3 Eu1 O5 96.70(16) . .
O2 Eu1 O5 63.47(14) . .
O3 Eu1 O12 66.64(15) . 1_556
O2 Eu1 O12 86.21(15) . 1_556
O5 Eu1 O12 75.64(14) . 1_556
O3 Eu1 O1W 96.73(19) . .
O2 Eu1 O1W 112.73(19) . .
O5 Eu1 O1W 139.98(16) . .
O12 Eu1 O1W 143.88(16) 1_556 .
O3 Eu1 N5 62.67(16) . .
O2 Eu1 N5 126.79(17) . .
O5 Eu1 N5 76.94(17) . .
O12 Eu1 N5 117.82(17) 1_556 .
O1W Eu1 N5 76.2(2) . .
O3 Eu1 O1 62.44(16) . .
O2 Eu1 O1 121.67(15) . .
O5 Eu1 O1 146.07(14) . .
O12 Eu1 O1 71.55(14) 1_556 .
O1W Eu1 O1 72.33(16) . .
N5 Eu1 O1 111.15(17) . .
O3 Eu1 N2 122.90(16) . .
O2 Eu1 N2 62.66(16) . .
O5 Eu1 N2 123.25(16) . .
O12 Eu1 N2 84.38(16) 1_556 .
O1W Eu1 N2 78.5(2) . .
N5 Eu1 N2 154.63(19) . .
O1 Eu1 N2 62.03(16) . .
O3 Eu1 O4 125.88(14) . .
O2 Eu1 O4 68.35(15) . .
O5 Eu1 O4 65.81(14) . .
O12 Eu1 O4 140.18(14) 1_556 .
O1W Eu1 O4 75.79(17) . .
N5 Eu1 O4 63.52(16) . .
O1 Eu1 O4 147.93(14) . .
N2 Eu1 O4 108.18(16) . .
O3 Eu1 Eu4 37.77(10) . 1_556
O2 Eu1 Eu4 123.52(12) . 1_556
O5 Eu1 Eu4 107.04(10) . 1_556
O12 Eu1 Eu4 40.90(9) 1_556 1_556
O1W Eu1 Eu4 106.61(14) . 1_556
N5 Eu1 Eu4 100.43(13) . 1_556
O1 Eu1 Eu4 40.00(10) . 1_556
N2 Eu1 Eu4 88.57(12) . 1_556
O4 Eu1 Eu4 163.13(10) . 1_556
O3 Eu1 Eu2 134.23(12) . .
O2 Eu1 Eu2 38.41(10) . .
O5 Eu1 Eu2 39.61(10) . .
O12 Eu1 Eu2 103.10(10) 1_556 .
O1W Eu1 Eu2 110.71(14) . .
N5 Eu1 Eu2 88.51(14) . .
O1 Eu1 Eu2 160.01(10) . .
N2 Eu1 Eu2 98.66(12) . .
O4 Eu1 Eu2 38.85(10) . .
Eu4 Eu1 Eu2 142.676(10) 1_556 .
O9 Eu2 O2 142.09(16) . .
O9 Eu2 O4 89.35(15) . .
O2 Eu2 O4 70.24(15) . .
O9 Eu2 O7 65.15(15) . .
O2 Eu2 O7 137.29(14) . .
O4 Eu2 O7 81.31(14) . .
O9 Eu2 O5 137.74(16) . .
O2 Eu2 O5 63.42(15) . .
O4 Eu2 O5 67.05(14) . .
O7 Eu2 O5 76.55(14) . .
O9 Eu2 N8 122.51(15) . .
O2 Eu2 N8 94.53(16) . .
O4 Eu2 N8 129.46(15) . .
O7 Eu2 N8 79.37(15) . .
O5 Eu2 N8 63.19(15) . .
O9 Eu2 O3W 102.00(16) . .
O2 Eu2 O3W 72.71(15) . .
O4 Eu2 O3W 131.83(15) . .
O7 Eu2 O3W 145.82(15) . .
O5 Eu2 O3W 119.99(15) . .
N8 Eu2 O3W 82.68(16) . .
O9 Eu2 O6 64.42(14) . .
O2 Eu2 O6 140.62(14) . .
O4 Eu2 O6 149.11(13) . .
O7 Eu2 O6 73.16(14) . .
O5 Eu2 O6 121.43(14) . .
N8 Eu2 O6 62.72(15) . .
O3W Eu2 O6 72.79(14) . .
O9 Eu2 O2W 69.86(16) . .
O2 Eu2 O2W 73.28(17) . .
O4 Eu2 O2W 70.78(16) . .
O7 Eu2 O2W 126.61(16) . .
O5 Eu2 O2W 127.05(16) . .
N8 Eu2 O2W 152.13(16) . .
O3W Eu2 O2W 69.86(16) . .
O6 Eu2 O2W 111.27(16) . .
O9 Eu2 Eu3 38.24(10) . .
O2 Eu2 Eu3 178.74(11) . .
O4 Eu2 Eu3 108.84(10) . .
O7 Eu2 Eu3 41.46(10) . .
O5 Eu2 Eu3 115.48(10) . .
N8 Eu2 Eu3 85.41(11) . .
O3W Eu2 Eu3 108.53(11) . .
O6 Eu2 Eu3 40.32(9) . .
O2W Eu2 Eu3 107.32(12) . .
O9 Eu2 Eu1 130.11(12) . .
O2 Eu2 Eu1 38.72(10) . .
O4 Eu2 Eu1 40.77(10) . .
O7 Eu2 Eu1 99.81(10) . .
O5 Eu2 Eu1 39.25(10) . .
N8 Eu2 Eu1 98.19(11) . .
O3W Eu2 Eu1 111.41(11) . .
O6 Eu2 Eu1 160.32(10) . .
O2W Eu2 Eu1 87.81(13) . .
Eu3 Eu2 Eu1 140.039(10) . .
O9 Eu3 O8 151.64(16) . .
O9 Eu3 O11 95.40(15) . .
O8 Eu3 O11 64.83(14) . .
O9 Eu3 O6 65.22(15) . .
O8 Eu3 O6 89.25(14) . .
O11 Eu3 O6 75.43(14) . .
O9 Eu3 O4W 104.7(2) . .
O8 Eu3 O4W 103.5(2) . .
O11 Eu3 O4W 137.56(17) . .
O6 Eu3 O4W 146.99(17) . .
O9 Eu3 N14 62.66(16) . .
O8 Eu3 N14 125.12(15) . .
O11 Eu3 N14 75.27(16) . .
O6 Eu3 N14 116.05(17) . .
O4W Eu3 N14 81.4(2) . .
O9 Eu3 O10 125.77(14) . .
O8 Eu3 O10 66.86(14) . .
O11 Eu3 O10 66.48(14) . .
O6 Eu3 O10 140.80(14) . .
O4W Eu3 O10 71.45(17) . .
N14 Eu3 O10 63.33(16) . .
O9 Eu3 N11 122.45(16) . .
O8 Eu3 N11 62.59(16) . .
O11 Eu3 N11 123.11(16) . .
O6 Eu3 N11 83.66(16) . .
O4W Eu3 N11 75.9(2) . .
N14 Eu3 N11 157.28(18) . .
O10 Eu3 N11 109.25(16) . .
O9 Eu3 O7 63.13(15) . .
O8 Eu3 O7 122.98(14) . .
O11 Eu3 O7 147.09(14) . .
O6 Eu3 O7 72.93(14) . .
O4W Eu3 O7 74.62(17) . .
N14 Eu3 O7 111.15(16) . .
O10 Eu3 O7 146.07(14) . .
N11 Eu3 O7 61.89(15) . .
O9 Eu3 Eu2 37.57(10) . .
O8 Eu3 Eu2 126.65(10) . .
O11 Eu3 Eu2 108.32(10) . .
O6 Eu3 Eu2 41.98(9) . .
O4W Eu3 Eu2 110.39(16) . .
N14 Eu3 Eu2 100.17(13) . .
O10 Eu3 Eu2 163.28(10) . .
N11 Eu3 Eu2 87.03(12) . .
O7 Eu3 Eu2 39.52(10) . .
O9 Eu3 Eu4 133.21(12) . .
O8 Eu3 Eu4 38.20(10) . .
O11 Eu3 Eu4 39.90(10) . .
O6 Eu3 Eu4 103.70(9) . .
O4W Eu3 Eu4 105.00(16) . .
N14 Eu3 Eu4 87.22(12) . .
O10 Eu3 Eu4 38.96(10) . .
N11 Eu3 Eu4 99.43(12) . .
O7 Eu3 Eu4 161.09(10) . .
Eu2 Eu3 Eu4 144.531(10) . .
O3 Eu4 O8 137.14(16) 1_554 .
O3 Eu4 O10 83.03(16) 1_554 .
O8 Eu4 O10 68.49(14) . .
O3 Eu4 O1 63.85(16) 1_554 1_554
O8 Eu4 O1 134.92(14) . 1_554
O10 Eu4 O1 79.14(14) . 1_554
O3 Eu4 N17 122.97(16) 1_554 .
O8 Eu4 N17 99.90(16) . .
O10 Eu4 N17 129.03(15) . .
O1 Eu4 N17 76.64(15) 1_554 .
O3 Eu4 O11 132.60(16) 1_554 .
O8 Eu4 O11 64.65(14) . .
O10 Eu4 O11 67.34(14) . .
O1 Eu4 O11 74.46(14) 1_554 .
N17 Eu4 O11 63.23(14) . .
O3 Eu4 O12 66.70(15) 1_554 .
O8 Eu4 O12 146.38(14) . .
O10 Eu4 O12 145.04(14) . .
O1 Eu4 O12 72.18(14) 1_554 .
N17 Eu4 O12 62.92(15) . .
O11 Eu4 O12 121.31(14) . .
O3 Eu4 O5W 73.67(16) 1_554 .
O8 Eu4 O5W 71.72(15) . .
O10 Eu4 O5W 83.09(18) . .
O1 Eu4 O5W 135.43(16) 1_554 .
N17 Eu4 O5W 142.43(18) . .
O11 Eu4 O5W 133.64(15) . .
O12 Eu4 O5W 103.56(16) . .
O3 Eu4 O6W 116.92(17) 1_554 .
O8 Eu4 O6W 73.85(14) . .
O10 Eu4 O6W 139.33(14) . .
O1 Eu4 O6W 140.88(14) 1_554 .
N17 Eu4 O6W 71.66(16) . .
O11 Eu4 O6W 109.48(14) . .
O12 Eu4 O6W 73.27(14) . .
O5W Eu4 O6W 70.84(18) . .
O3 Eu4 Eu1 38.37(11) 1_554 1_554
O8 Eu4 Eu1 173.16(11) . 1_554
O10 Eu4 Eu1 104.70(10) . 1_554
O1 Eu4 Eu1 41.27(10) 1_554 1_554
N17 Eu4 Eu1 84.90(11) . 1_554
O11 Eu4 Eu1 114.00(10) . 1_554
O12 Eu4 Eu1 40.38(10) . 1_554
O5W Eu4 Eu1 107.40(11) . 1_554
O6W Eu4 Eu1 112.49(10) . 1_554
O3 Eu4 Eu3 123.62(12) 1_554 .
O8 Eu4 Eu3 38.53(10) . .
O10 Eu4 Eu3 40.59(10) . .
O1 Eu4 Eu3 96.93(10) 1_554 .
N17 Eu4 Eu3 99.47(11) . .
O11 Eu4 Eu3 39.35(9) . .
O12 Eu4 Eu3 160.66(10) . .
O5W Eu4 Eu3 95.40(13) . .
O6W Eu4 Eu3 110.23(10) . .
Eu1 Eu4 Eu3 136.136(10) 1_554 .
C1 N1 O1 121.4(5) . .
C1 N1 H1A 119.3 . .
O1 N1 H1A 119.3 . .
C5 N2 C1 118.8(6) . .
C5 N2 Eu1 119.7(4) . .
C1 N2 Eu1 121.4(4) . .
C5 N3 O2 120.0(5) . .
C5 N3 H3C 120.0 . .
O2 N3 H3C 120.0 . .
N1 O1 Eu4 122.6(3) . 1_556
N1 O1 Eu1 118.8(3) . .
Eu4 O1 Eu1 98.74(15) 1_556 .
N3 O2 Eu2 126.9(4) . .
N3 O2 Eu1 119.9(4) . .
Eu2 O2 Eu1 102.87(16) . .
N1 C1 N2 115.1(6) . .
N1 C1 C2 121.5(8) . .
N2 C1 C2 123.0(9) . .
N1 C1 C2A 121.6(12) . .
N2 C1 C2A 120.9(14) . .
C2 C1 C2A 21.0(13) . .
C2A C2 C1 94(4) . .
C2A C2 C3A 86(5) . .
C1 C2 C3A 116.5(15) . .
C2A C2 C3 51(4) . .
C1 C2 C3 107.5(11) . .
C3A C2 C3 35.6(15) . .
C2A C2 H2A 70.1 . .
C1 C2 H2A 110.2 . .
C3A C2 H2A 128.4 . .
C3 C2 H2A 110.2 . .
C2A C2 H2B 154.3 . .
C1 C2 H2B 110.2 . .
C3A C2 H2B 75.0 . .
C3 C2 H2B 110.2 . .
H2A C2 H2B 108.5 . .
C3A C3 C2A 90(3) . .
C3A C3 C4A 69(2) . .
C2A C3 C4A 125.4(17) . .
C3A C3 C4 69(2) . .
C2A C3 C4 125.4(17) . .
C4A C3 C4 0.0 . .
C3A C3 C2 70(2) . .
C2A C3 C2 21.0(16) . .
C4A C3 C2 111.4(10) . .
C4 C3 C2 111.4(10) . .
C3A C3 H3A 75.1 . .
C2A C3 H3A 112.8 . .
C4A C3 H3A 109.3 . .
C4 C3 H3A 109.3 . .
C2 C3 H3A 109.3 . .
C3A C3 H3B 176.9 . .
C2A C3 H3B 89.0 . .
C4A C3 H3B 109.3 . .
C4 C3 H3B 109.3 . .
C2 C3 H3B 109.3 . .
H3A C3 H3B 108.0 . .
C3A C4 C3 37.0(13) . .
C3A C4 C5 114.5(13) . .
C3 C4 C5 110.6(7) . .
C3A C4 H4A 132.2 . .
C3 C4 H4A 109.5 . .
C5 C4 H4A 109.5 . .
C3A C4 H4B 74.1 . .
C3 C4 H4B 109.5 . .
C5 C4 H4B 109.5 . .
H4A C4 H4B 108.1 . .
C2 C2A C3 108(5) . .
C2 C2A C3A 72(4) . .
C3 C2A C3A 36.4(16) . .
C2 C2A C1 65(4) . .
C3 C2A C1 115(2) . .
C3A C2A C1 105(2) . .
C2 C2A H2AA 72.0 . .
C3 C2A H2AA 129.2 . .
C3A C2A H2AA 110.8 . .
C1 C2A H2AA 110.8 . .
C2 C2A H2AB 175.9 . .
C3 C2A H2AB 74.7 . .
C3A C2A H2AB 110.8 . .
C1 C2A H2AB 110.8 . .
H2AA C2A H2AB 108.8 . .
C3 C3A C4A 74(3) . .
C3 C3A C4 74(3) . .
C4A C3A C4 0.0 . .
C3 C3A C2 75(2) . .
C4A C3A C2 117(2) . .
C4 C3A C2 117(2) . .
C3 C3A C2A 53(2) . .
C4A C3A C2A 108(3) . .
C4 C3A C2A 108(3) . .
C2 C3A C2A 21.7(15) . .
C3 C3A H3AA 162.4 . .
C4A C3A H3AA 110.0 . .
C4 C3A H3AA 110.0 . .
C2 C3A H3AA 88.3 . .
C2A C3A H3AA 110.0 . .
C3 C3A H3AB 85.2 . .
C4A C3A H3AB 110.0 . .
C4 C3A H3AB 110.0 . .
C2 C3A H3AB 120.5 . .
C2A C3A H3AB 110.0 . .
H3AA C3A H3AB 108.4 . .
C3A C4A C3 37.0(13) . .
C3A C4A C5 114.5(13) . .
C3 C4A C5 110.6(7) . .
C3A C4A H4A1 108.6 . .
C3 C4A H4A1 76.0 . .
C5 C4A H4A1 108.6 . .
C3A C4A H4A2 108.6 . .
C3 C4A H4A2 136.8 . .
C5 C4A H4A2 108.6 . .
H4A1 C4A H4A2 107.6 . .
N3 C5 N2 116.3(6) . .
N3 C5 C4A 120.4(6) . .
N2 C5 C4A 123.3(6) . .
N3 C5 C4 120.4(6) . .
N2 C5 C4 123.3(6) . .
C4A C5 C4 0.0 . .
C6 N4 O3 119.7(6) . .
C6 N4 H4C 120.1 . .
O3 N4 H4C 120.1 . .
C6 N5 C10 118.4(6) . .
C6 N5 Eu1 120.1(4) . .
C10 N5 Eu1 121.5(4) . .
C10 N6 O4 121.9(5) . .
C10 N6 H6A 119.0 . .
O4 N6 H6A 119.0 . .
N4 O3 Eu4 134.5(4) . 1_556
N4 O3 Eu1 121.7(4) . .
Eu4 O3 Eu1 103.87(16) 1_556 .
N6 O4 Eu2 118.8(3) . .
N6 O4 Eu1 116.5(3) . .
Eu2 O4 Eu1 100.38(15) . .
N4 C6 N5 115.9(6) . .
N4 C6 C7A 119.5(8) . .
N5 C6 C7A 123.1(8) . .
N4 C6 C7 120.9(10) . .
N5 C6 C7 120.8(9) . .
C7A C6 C7 26.6(8) . .
C7A C7 C8A 92(3) . .
C7A C7 C8 61(2) . .
C8A C7 C8 31.1(10) . .
C7A C7 C6 77(2) . .
C8A C7 C6 116.9(15) . .
C8 C7 C6 105.0(16) . .
C7A C7 H7A 72.1 . .
C8A C7 H7A 124.4 . .
C8 C7 H7A 110.8 . .
C6 C7 H7A 110.8 . .
C7A C7 H7B 171.0 . .
C8A C7 H7B 79.7 . .
C8 C7 H7B 110.8 . .
C6 C7 H7B 110.8 . .
H7A C7 H7B 108.8 . .
C8A C8 C7A 88(2) . .
C8A C8 C7 60(2) . .
C7A C8 C7 27.8(9) . .
C8A C8 C9A 73.1(18) . .
C7A C8 C9A 123.8(14) . .
C7 C8 C9A 109.3(16) . .
C8A C8 C9 73.1(18) . .
C7A C8 C9 123.8(14) . .
C7 C8 C9 109.3(16) . .
C9A C8 C9 0.0 . .
C8A C8 H8A 79.5 . .
C7A C8 H8A 118.0 . .
C7 C8 H8A 109.8 . .
C9A C8 H8A 109.8 . .
C9 C8 H8A 109.8 . .
C8A C8 H8B 169.4 . .
C7A C8 H8B 82.2 . .
C7 C8 H8B 109.8 . .
C9A C8 H8B 109.8 . .
C9 C8 H8B 109.8 . .
H8A C8 H8B 108.3 . .
C8A C9 C10 111.9(7) . .
C8A C9 C8 30.1(8) . .
C10 C9 C8 110.1(8) . .
C8A C9 H9A 130.8 . .
C10 C9 H9A 109.6 . .
C8 C9 H9A 109.6 . .
C8A C9 H9B 81.4 . .
C10 C9 H9B 109.6 . .
C8 C9 H9B 109.6 . .
H9A C9 H9B 108.2 . .
C7 C7A C8 91(3) . .
C7 C7A C8A 60(2) . .
C8 C7A C8A 31.0(10) . .
C7 C7A C6 77(2) . .
C8 C7A C6 115.1(12) . .
C8A C7A C6 105.6(12) . .
C7 C7A H7AA 169.9 . .
C8 C7A H7AA 79.8 . .
C8A C7A H7AA 110.6 . .
C6 C7A H7AA 110.6 . .
C7 C7A H7AB 73.7 . .
C8 C7A H7AB 126.4 . .
C8A C7A H7AB 110.6 . .
C6 C7A H7AB 110.6 . .
H7AA C7A H7AB 108.7 . .
C8 C8A C7 89(2) . .
C8 C8A C9A 76.8(19) . .
C7 C8A C9A 123.7(13) . .
C8 C8A C9 76.8(19) . .
C7 C8A C9 123.7(13) . .
C9A C8A C9 0.0 . .
C8 C8A C7A 61.2(19) . .
C7 C8A C7A 27.7(11) . .
C9A C8A C7A 113.4(13) . .
C9 C8A C7A 113.4(13) . .
C8 C8A H8AA 77.1 . .
C7 C8A H8AA 120.5 . .
C9A C8A H8AA 108.9 . .
C9 C8A H8AA 108.9 . .
C7A C8A H8AA 108.9 . .
C8 C8A H8AB 170.1 . .
C7 C8A H8AB 81.2 . .
C9A C8A H8AB 108.9 . .
C9 C8A H8AB 108.9 . .
C7A C8A H8AB 108.9 . .
H8AA C8A H8AB 107.7 . .
C8A C9A C10 111.9(7) . .
C8A C9A C8 30.1(8) . .
C10 C9A C8 110.1(8) . .
C8A C9A H9AA 109.2 . .
C10 C9A H9AA 109.2 . .
C8 C9A H9AA 132.8 . .
C8A C9A H9AB 109.2 . .
C10 C9A H9AB 109.2 . .
C8 C9A H9AB 82.5 . .
H9AA C9A H9AB 107.9 . .
N6 C10 N5 116.2(6) . .
N6 C10 C9A 119.3(6) . .
N5 C10 C9A 124.5(6) . .
N6 C10 C9 119.3(6) . .
N5 C10 C9 124.5(6) . .
C9A C10 C9 0.0 . .
C11 N7 O5 121.0(5) . .
C11 N7 H7C 119.5 . .
O5 N7 H7C 119.5 . .
C11 N8 C15 117.7(5) . .
C11 N8 Eu2 119.9(4) . .
C15 N8 Eu2 122.4(4) . .
C15 N9 O6 120.3(5) . .
C15 N9 H9C 119.8 . .
O6 N9 H9C 119.8 . .
N7 O5 Eu1 122.0(3) . .
N7 O5 Eu2 116.7(3) . .
Eu1 O5 Eu2 101.15(15) . .
N9 O6 Eu3 115.7(3) . .
N9 O6 Eu2 117.4(3) . .
Eu3 O6 Eu2 97.69(14) . .
N7 C11 N8 115.6(5) . .
N7 C11 C12 119.5(5) . .
N8 C11 C12 124.8(5) . .
C11 C12 C13 110.1(5) . .
C11 C12 H12A 109.6 . .
C13 C12 H12A 109.6 . .
C11 C12 H12B 109.6 . .
C13 C12 H12B 109.6 . .
H12A C12 H12B 108.1 . .
C12 C13 C14 110.2(5) . .
C12 C13 H13A 109.6 . .
C14 C13 H13A 109.6 . .
C12 C13 H13B 109.6 . .
C14 C13 H13B 109.6 . .
H13A C13 H13B 108.1 . .
C15 C14 C13 109.5(5) . .
C15 C14 H14A 109.8 . .
C13 C14 H14A 109.8 . .
C15 C14 H14B 109.8 . .
C13 C14 H14B 109.8 . .
H14A C14 H14B 108.2 . .
N9 C15 N8 116.6(5) . .
N9 C15 C14 119.5(5) . .
N8 C15 C14 123.8(5) . .
C16 N10 O7 122.1(5) . .
C16 N10 H10A 119.0 . .
O7 N10 H10A 119.0 . .
C20 N11 C16 117.8(5) . .
C20 N11 Eu3 120.1(4) . .
C16 N11 Eu3 122.1(4) . .
C20 N12 O8 119.8(5) . .
C20 N12 H12C 120.1 . .
O8 N12 H12C 120.1 . .
N10 O7 Eu2 119.8(3) . .
N10 O7 Eu3 118.2(3) . .
Eu2 O7 Eu3 99.02(14) . .
N12 O8 Eu4 128.9(3) . .
N12 O8 Eu3 120.4(3) . .
Eu4 O8 Eu3 103.27(15) . .
N10 C16 N11 115.1(5) . .
N10 C16 C17 121.4(6) . .
N11 C16 C17 123.5(6) . .
C16 C17 C18 110.0(6) . .
C16 C17 H17A 109.7 . .
C18 C17 H17A 109.7 . .
C16 C17 H17B 109.7 . .
C18 C17 H17B 109.7 . .
H17A C17 H17B 108.2 . .
C19 C18 C17 109.9(7) . .
C19 C18 H18A 109.7 . .
C17 C18 H18A 109.7 . .
C19 C18 H18B 109.7 . .
C17 C18 H18B 109.7 . .
H18A C18 H18B 108.2 . .
C20 C19 C18 109.1(6) . .
C20 C19 H19A 109.9 . .
C18 C19 H19A 109.9 . .
C20 C19 H19B 109.9 . .
C18 C19 H19B 109.9 . .
H19A C19 H19B 108.3 . .
N12 C20 N11 115.5(5) . .
N12 C20 C19 119.2(6) . .
N11 C20 C19 125.3(6) . .
C21 N13 O9 117.8(5) . .
C21 N13 H13C 121.1 . .
O9 N13 H13C 121.1 . .
C25 N14 C21 118.8(6) . .
C25 N14 Eu3 121.1(4) . .
C21 N14 Eu3 120.0(4) . .
C25 N15 O10 122.0(5) . .
C25 N15 H15A 119.0 . .
O10 N15 H15A 119.0 . .
N13 O9 Eu2 133.4(4) . .
N13 O9 Eu3 122.4(4) . .
Eu2 O9 Eu3 104.18(16) . .
N15 O10 Eu4 116.6(3) . .
N15 O10 Eu3 116.7(3) . .
Eu4 O10 Eu3 100.45(14) . .
N13 C21 N14 116.9(5) . .
N13 C21 C22 119.4(6) . .
N14 C21 C22 123.7(6) . .
C23 C22 C21 110.2(6) . .
C23 C22 H22A 109.6 . .
C21 C22 H22A 109.6 . .
C23 C22 H22B 109.6 . .
C21 C22 H22B 109.6 . .
H22A C22 H22B 108.1 . .
C22 C23 C24 110.2(7) . .
C22 C23 H23A 109.6 . .
C24 C23 H23A 109.6 . .
C22 C23 H23B 109.6 . .
C24 C23 H23B 109.6 . .
H23A C23 H23B 108.1 . .
C25 C24 C23 109.5(7) . .
C25 C24 H24A 109.8 . .
C23 C24 H24A 109.8 . .
C25 C24 H24B 109.8 . .
C23 C24 H24B 109.8 . .
H24A C24 H24B 108.2 . .
N15 C25 N14 116.5(6) . .
N15 C25 C24 119.3(6) . .
N14 C25 C24 124.1(7) . .
C26 N16 O11 120.9(5) . .
C26 N16 H16A 119.6 . .
O11 N16 H16A 119.6 . .
C30 N17 C26 118.8(5) . .
C30 N17 Eu4 121.2(4) . .
C26 N17 Eu4 119.4(4) . .
C30 N18 O12 120.8(5) . .
C30 N18 H18C 119.6 . .
O12 N18 H18C 119.6 . .
N16 O11 Eu3 123.5(3) . .
N16 O11 Eu4 115.5(3) . .
Eu3 O11 Eu4 100.74(14) . .
N18 O12 Eu1 119.3(3) . 1_554
N18 O12 Eu4 116.9(3) . .
Eu1 O12 Eu4 98.73(15) 1_554 .
N16 C26 N17 115.3(5) . .
N16 C26 C27 120.7(5) . .
N17 C26 C27 124.0(5) . .
C26 C27 C28 109.7(5) . .
C26 C27 H27A 109.7 . .
C28 C27 H27A 109.7 . .
C26 C27 H27B 109.7 . .
C28 C27 H27B 109.7 . .
H27A C27 H27B 108.2 . .
C27 C28 C29 109.8(5) . .
C27 C28 H28A 109.7 . .
C29 C28 H28A 109.7 . .
C27 C28 H28B 109.7 . .
C29 C28 H28B 109.7 . .
H28A C28 H28B 108.2 . .
C30 C29 C28 109.4(5) . .
C30 C29 H29A 109.8 . .
C28 C29 H29A 109.8 . .
C30 C29 H29B 109.8 . .
C28 C29 H29B 109.8 . .
H29A C29 H29B 108.2 . .
N18 C30 N17 115.6(5) . .
N18 C30 C29 121.0(5) . .
N17 C30 C29 123.5(5) . .
O3A Cl1 O1A 109.7(2) . .
O3A Cl1 O2A 109.9(2) . .
O1A Cl1 O2A 109.1(2) . .
O3A Cl1 O4A 109.6(2) . .
O1A Cl1 O4A 109.2(2) . .
O2A Cl1 O4A 109.3(2) . .
O7A Cl2 O8A 109.9(8) . .
O7A Cl2 O6A 108.7(5) . .
O8A Cl2 O6A 107.8(5) . .
O7A Cl2 O5A 109.8(4) . .
O8A Cl2 O5A 110.7(5) . .
O6A Cl2 O5A 109.9(4) . .
O12A Cl3 O11A 107.7(7) . .
O12A Cl3 O9A 110.3(6) . .
O11A Cl3 O9A 110.5(5) . .
O12A Cl3 O10A 109.1(4) . .
O11A Cl3 O10A 107.2(5) . .
O9A Cl3 O10A 111.9(4) . .
O16A Cl4 O14A 111.2(6) . .
O16A Cl4 O15A 109.4(7) . .
O14A Cl4 O15A 108.4(5) . .
O16A Cl4 O13A 109.0(6) . .
O14A Cl4 O13A 108.8(5) . .
O15A Cl4 O13A 110.0(5) . .
O20B Cl5 O17B 109.6(3) . .
O20B Cl5 O19A 109.6(3) . .
O17B Cl5 O19A 0.0 . .
O20B Cl5 O19A 71.9(5) . 2_665
O17B Cl5 O19A 140.9 . 2_665
O19A Cl5 O19A 140.9(5) . 2_665
O20B Cl5 O17A 88.0(6) . .
O17B Cl5 O17A 109.6(2) . .
O19A Cl5 O17A 109.6(2) . .
O19A Cl5 O17A 109.6(2) 2_665 .
O20B Cl5 O18B 109.7(3) . .
O17B Cl5 O18B 109.4(3) . .
O19A Cl5 O18B 109.4(3) . .
O19A Cl5 O18B 41.9(5) 2_665 .
O17A Cl5 O18B 127.9(5) . .
O20B Cl5 O18A 23.7(7) . .
O17B Cl5 O18A 109.5(3) . .
O19A Cl5 O18A 109.5(3) . .
O19A Cl5 O18A 56.2(3) 2_665 .
O17A Cl5 O18A 109.5(3) . .
O18B Cl5 O18A 88.2(6) . .
O20B Cl5 O20A 128.0(5) . .
O17B Cl5 O20A 109.5(3) . .
O19A Cl5 O20A 109.5(3) . .
O19A Cl5 O20A 56.1(3) 2_665 .
O17A Cl5 O20A 109.5(3) . .
O18B Cl5 O20A 23.2(6) . .
O18A Cl5 O20A 109.3(3) . .
O20B Cl5 O18A 160.0(6) . 2_665
O17B Cl5 O18A 56.2(3) . 2_665
O19A Cl5 O18A 56.2(3) . 2_665
O19A Cl5 O18A 109.5(3) 2_665 2_665
O17A Cl5 O18A 109.5(3) . 2_665
O18B Cl5 O18A 67.7(5) . 2_665
O18A Cl5 O18A 141.0(5) . 2_665
O20A Cl5 O18A 56.4(3) . 2_665
O20B Cl5 O20A 53.7(4) . 2_665
O17B Cl5 O20A 56.1(3) . 2_665
O19A Cl5 O20A 56.1(3) . 2_665
O19A Cl5 O20A 109.5(3) 2_665 2_665
O17A Cl5 O20A 109.5(3) . 2_665
O18B Cl5 O20A 120.6(6) . 2_665
O18A Cl5 O20A 56.4(3) . 2_665
O20A Cl5 O20A 141.0(5) . 2_665
O18A Cl5 O20A 109.3(3) 2_665 2_665
O20B Cl5 O19B 109.3(3) . .
O17B Cl5 O19B 109.4(3) . .
O19A Cl5 O19B 109.4(3) . .
O19A Cl5 O19B 106.4(5) 2_665 .
O17A Cl5 O19B 23.5(6) . .
O18B Cl5 O19B 109.3(3) . .
O18A Cl5 O19B 128.1(5) . .
O20A Cl5 O19B 88.2(6) . .
O18A Cl5 O19B 89.7(6) 2_665 .
O20A Cl5 O19B 130.0(6) 2_665 .
O19B O17A Cl5 78.4(4) . .
O19B O17A Cl5A 78.4(4) . .
Cl5 O17A Cl5A 0.0 . .
O20B O18A O19A 114.7(9) . 2_665
O20B O18A O20A 71.6(10) . 2_665
O19A O18A O20A 119.9(4) 2_665 2_665
O20B O18A Cl5 78.1(4) . .
O19A O18A Cl5 61.9(2) 2_665 .
O20A O18A Cl5 61.81(19) 2_665 .
O20B O18A Cl5A 78.1(4) . .
O19A O18A Cl5A 61.9(2) 2_665 .
O20A O18A Cl5A 61.81(19) 2_665 .
Cl5 O18A Cl5A 0.0 . .
O20A O19A O18A 120.2(4) 2_665 2_665
O20A O19A Cl5 61.95(18) 2_665 .
O18A O19A Cl5 61.95(18) 2_665 .
O20A O19A Cl5A 61.95(18) 2_665 .
O18A O19A Cl5A 61.95(18) 2_665 .
Cl5 O19A Cl5A 0.0 . .
O18B O20A O19A 45.0(9) . 2_665
O18B O20A O18A 104.2(8) . 2_665
O19A O20A O18A 119.9(4) 2_665 2_665
O18B O20A Cl5A 78.4(4) . .
O19A O20A Cl5A 61.9(2) 2_665 .
O18A O20A Cl5A 61.81(19) 2_665 .
O18B O20A Cl5 78.4(4) . .
O19A O20A Cl5 61.9(2) 2_665 .
O18A O20A Cl5 61.81(19) 2_665 .
Cl5A O20A Cl5 0.0 . .
O20B Cl5A O17B 109.6(3) . .
O20B Cl5A O19A 109.6(3) . .
O17B Cl5A O19A 0.0 . .
O20B Cl5A O17A 88.0(6) . .
O17B Cl5A O17A 109.6(2) . .
O19A Cl5A O17A 109.6(2) . .
O20B Cl5A O18B 109.7(3) . .
O17B Cl5A O18B 109.4(3) . .
O19A Cl5A O18B 109.4(3) . .
O17A Cl5A O18B 127.9(5) . .
O20B Cl5A O18A 23.7(7) . .
O17B Cl5A O18A 109.5(3) . .
O19A Cl5A O18A 109.5(3) . .
O17A Cl5A O18A 109.5(3) . .
O18B Cl5A O18A 88.2(6) . .
O20B Cl5A O20A 128.0(5) . .
O17B Cl5A O20A 109.5(3) . .
O19A Cl5A O20A 109.5(3) . .
O17A Cl5A O20A 109.5(3) . .
O18B Cl5A O20A 23.2(6) . .
O18A Cl5A O20A 109.3(3) . .
O20B Cl5A O19B 109.3(3) . .
O17B Cl5A O19B 109.4(3) . .
O19A Cl5A O19B 109.4(3) . .
O17A Cl5A O19B 23.5(6) . .
O18B Cl5A O19B 109.3(3) . .
O18A Cl5A O19B 128.1(5) . .
O20A Cl5A O19B 88.2(6) . .
Cl5A O17B Cl5 0.0 . .
O20A O18B Cl5A 78.4(4) . .
O20A O18B Cl5 78.4(4) . .
Cl5A O18B Cl5 0.0 . .
O17A O19B Cl5A 78.2(4) . .
O17A O19B Cl5 78.2(4) . .
Cl5A O19B Cl5 0.0 . .
O18A O20B Cl5A 78.2(4) . .
O18A O20B Cl5 78.2(4) . .
Cl5A O20B Cl5 0.0 . .
O23A Cl6 O23A 173.0(9) . 2_765
O23A Cl6 O21A 76.2(8) . 2_765
O23A Cl6 O21A 110.0(3) 2_765 2_765
O23A Cl6 O21A 110.0(3) . .
O23A Cl6 O21A 76.2(8) 2_765 .
O21A Cl6 O21A 65.9(10) 2_765 .
O23A Cl6 O22A 70.1(3) . 2_765
O23A Cl6 O22A 110.0(3) 2_765 2_765
O21A Cl6 O22A 109.0(3) 2_765 2_765
O21A Cl6 O22A 70.1(9) . 2_765
O23A Cl6 O22A 110.0(3) . .
O23A Cl6 O22A 70.1(3) 2_765 .
O21A Cl6 O22A 70.1(9) 2_765 .
O21A Cl6 O22A 109.0(3) . .
O22A Cl6 O22A 178.9(10) 2_765 .
O23A Cl6 O24A 110.0(3) . .
O23A Cl6 O24A 64.0(8) 2_765 .
O21A Cl6 O24A 173.4(9) 2_765 .
O21A Cl6 O24A 109.0(3) . .
O22A Cl6 O24A 72.0(8) 2_765 .
O22A Cl6 O24A 108.9(3) . .
O23A Cl6 O24A 64.0(8) . 2_765
O23A Cl6 O24A 110.0(3) 2_765 2_765
O21A Cl6 O24A 109.0(3) 2_765 2_765
O21A Cl6 O24A 173.4(9) . 2_765
O22A Cl6 O24A 108.9(3) 2_765 2_765
O22A Cl6 O24A 72.0(8) . 2_765
O24A Cl6 O24A 76.4(10) . 2_765
Cl6 O21A O21A 57.0(5) . 2_765
Cl6 O21A O22A 55.0(4) . 2_765
O21A O21A O22A 93.4(7) 2_765 2_765
Cl6 O21A O23A 51.7(4) . 2_765
O21A O21A O23A 89.4(7) 2_765 2_765
O22A O21A O23A 86.7(6) 2_765 2_765
Cl6 O22A O23A 54.75(16) . 2_765
Cl6 O22A O21A 54.9(5) . 2_765
O23A O22A O21A 90.8(6) 2_765 2_765
Cl6 O22A O24A 54.0(4) . 2_765
O23A O22A O24A 89.5(6) 2_765 2_765
O21A O22A O24A 89.0(3) 2_765 2_765
Cl6 O23A O24A 58.2(4) . 2_765
Cl6 O23A O22A 55.19(16) . 2_765
O24A O23A O22A 95.2(6) 2_765 2_765
Cl6 O23A O21A 52.1(4) . 2_765
O24A O23A O21A 90.4(3) 2_765 2_765
O22A O23A O21A 86.4(6) 2_765 2_765
Cl6 O24A O23A 57.7(4) . 2_765
Cl6 O24A O22A 54.0(4) . 2_765
O23A O24A O22A 93.9(7) 2_765 2_765
Cl6 O24A O24A 51.8(5) . 2_765
O23A O24A O24A 90.5(7) 2_765 2_765
O22A O24A O24A 84.8(6) 2_765 2_765
Cl7 Cl7A O27B 117.0(11) . .
Cl7 Cl7A O25B 76.2(8) . .
O27B Cl7A O25B 163.7(8) . .
Cl7 Cl7A O28A 150.9(9) . .
O27B Cl7A O28A 68.4(10) . .
O25B Cl7A O28A 105.2(9) . .
Cl7 Cl7A O26A 43.2(9) . .
O27B Cl7A O26A 96.2(11) . .
O25B Cl7A O26A 100.2(11) . .
O28A Cl7A O26A 109.7(3) . .
Cl7 Cl7A O27A 92.8(8) . .
O27B Cl7A O27A 51.2(9) . .
O25B Cl7A O27A 122.1(11) . .
O28A Cl7A O27A 109.6(3) . .
O26A Cl7A O27A 109.4(3) . .
Cl7 Cl7A O25A 78.6(9) . .
O27B Cl7A O25A 152.8(11) . .
O25B Cl7A O25A 13.3(11) . .
O28A Cl7A O25A 109.5(3) . .
O26A Cl7A O25A 109.4(3) . .
O27A Cl7A O25A 109.2(3) . .
Cl7 Cl7A O28B 42.7(6) . .
O27B Cl7A O28B 106.9(7) . .
O25B Cl7A O28B 89.3(5) . .
O28A Cl7A O28B 108.4(8) . .
O26A Cl7A O28B 11.9(9) . .
O27A Cl7A O28B 120.0(8) . .
O25A Cl7A O28B 99.4(9) . .
Cl7 Cl7A O26B 34.3(5) . .
O27B Cl7A O26B 100.5(7) . .
O25B Cl7A O26B 85.3(4) . .
O28A Cl7A O26B 169.0(8) . .
O26A Cl7A O26B 70.9(7) . .
O27A Cl7A O26B 60.9(7) . .
O25A Cl7A O26B 80.0(8) . .
O28B Cl7A O26B 74.6(3) . .
Cl7A O25A Cl7 29.1(3) . .
O28B O26A Cl7 126(3) . .
O28B O26A Cl7A 136(3) . .
Cl7 O26A Cl7A 29.1(4) . .
O28B O26A O27B 161(2) . .
Cl7 O26A O27B 52.8(6) . .
Cl7A O26A O27B 31.5(5) . .
O27B O27A Cl7A 41.2(5) . .
O27B O27A Cl7 59.0(4) . .
Cl7A O27A Cl7 26.4(3) . .
O27B O27A O26B 104.9(8) . .
Cl7A O27A O26B 74.8(6) . .
Cl7 O27A O26B 49.1(4) . .
O27B O28A Cl7A 39.0(4) . .
O27B O28A Cl7 42.7(2) . .
Cl7A O28A Cl7 9.8(3) . .
Cl7A Cl7 O26A 107.7(11) . .
Cl7A Cl7 O28B 117.0(8) . .
O26A Cl7 O28B 18.6(12) . .
Cl7A Cl7 O26B 129.0(8) . .
O26A Cl7 O26B 109.8(10) . .
O28B Cl7 O26B 109.4(3) . .
Cl7A Cl7 O25B 74.1(8) . .
O26A Cl7 O25B 124.5(11) . .
O28B Cl7 O25B 109.7(3) . .
O26B Cl7 O25B 109.4(3) . .
Cl7A Cl7 O27B 35.9(8) . .
O26A Cl7 O27B 92.4(11) . .
O28B Cl7 O27B 109.3(3) . .
O26B Cl7 O27B 109.6(3) . .
O25B Cl7 O27B 109.5(3) . .
Cl7A Cl7 O25A 72.3(8) . .
O26A Cl7 O25A 137.4(10) . .
O28B Cl7 O25A 122.2(11) . .
O26B Cl7 O25A 100.3(9) . .
O25B Cl7 O25A 12.9(11) . .
O27B Cl7 O25A 105.4(10) . .
Cl7A Cl7 O27A 60.7(7) . .
O26A Cl7 O27A 120.6(9) . .
O28B Cl7 O27A 139.0(8) . .
O26B Cl7 O27A 70.9(7) . .
O25B Cl7 O27A 108.4(9) . .
O27B Cl7 O27A 42.0(7) . .
O25A Cl7 O27A 97.0(6) . .
Cl7A Cl7 O28A 19.4(6) . .
O26A Cl7 O28A 90.1(6) . .
O28B Cl7 O28A 97.8(7) . .
O26B Cl7 O28A 146.9(6) . .
O25B Cl7 O28A 77.1(8) . .
O27B Cl7 O28A 41.3(7) . .
O25A Cl7 O28A 79.6(4) . .
O27A Cl7 O28A 76.3(3) . .
Cl7A O25B Cl7 29.7(3) . .
Cl7 O26B O27A 60.0(4) . .
Cl7 O26B Cl7A 16.7(3) . .
O27A O26B Cl7A 44.4(2) . .
Cl7A O27B O27A 87.6(10) . .
Cl7A O27B O28A 72.6(10) . .
O27A O27B O28A 137.0(16) . .
Cl7A O27B Cl7 27.1(4) . .
O27A O27B Cl7 79.0(8) . .
O28A O27B Cl7 95.9(8) . .
Cl7A O27B O26A 52.4(7) . .
O27A O27B O26A 104.2(8) . .
O28A O27B O26A 93.4(7) . .
Cl7 O27B O26A 34.9(6) . .
O26A O28B Cl7 35.7(19) . .
O26A O28B Cl7A 31.7(18) . .
Cl7 O28B Cl7A 20.3(3) . .
H7WA O7W H7WB 119.4 . .
H9WA O9W H9WB 96.4 . .
H11W O11W H11X 103.4 . .

loop_
_geom_bond_atom_site_label_1
_geom_bond_atom_site_label_2
_geom_bond_distance
_geom_bond_site_symmetry_2
Eu1 O3 2.399(5) .
Eu1 O2 2.431(4) .
Eu1 O5 2.443(4) .
Eu1 O12 2.460(4) 1_556
Eu1 O1W 2.481(5) .
Eu1 N5 2.486(5) .
Eu1 O1 2.504(4) .
Eu1 N2 2.512(5) .
Eu1 O4 2.515(4) .
Eu1 Eu4 3.7528(4) 1_556
Eu1 Eu2 3.7884(5) .
Eu2 O9 2.363(4) .
Eu2 O2 2.414(4) .
Eu2 O4 2.416(4) .
Eu2 O7 2.421(4) .
Eu2 O5 2.462(4) .
Eu2 N8 2.472(5) .
Eu2 O3W 2.516(5) .
Eu2 O6 2.536(4) .
Eu2 O2W 2.542(5) .
Eu2 Eu3 3.7573(5) .
Eu3 O9 2.399(4) .
Eu3 O8 2.429(4) .
Eu3 O11 2.449(4) .
Eu3 O6 2.453(4) .
Eu3 O4W 2.484(5) .
Eu3 N14 2.502(5) .
Eu3 O10 2.511(4) .
Eu3 N11 2.518(5) .
Eu3 O7 2.519(4) .
Eu3 Eu4 3.7942(5) .
Eu4 O3 2.367(4) 1_554
Eu4 O8 2.411(4) .
Eu4 O10 2.426(4) .
Eu4 O1 2.440(4) 1_554
Eu4 N17 2.462(4) .
Eu4 O11 2.477(4) .
Eu4 O12 2.486(4) .
Eu4 O5W 2.509(5) .
Eu4 O6W 2.540(4) .
Eu4 Eu1 3.7528(4) 1_554
N1 C1 1.310(9) .
N1 O1 1.344(7) .
N1 H1A 0.8800 .
N2 C5 1.348(8) .
N2 C1 1.352(8) .
N3 C5 1.288(9) .
N3 O2 1.373(7) .
N3 H3C 0.8800 .
O1 Eu4 2.440(4) 1_556
C1 C2 1.474(15) .
C1 C2A 1.62(3) .
C2 C2A 0.58(4) .
C2 C3A 1.49(3) .
C2 C3 1.54(2) .
C2 H2A 0.9900 .
C2 H2B 0.9900 .
C3 C3A 0.93(4) .
C3 C2A 1.26(4) .
C3 C4A 1.486(13) .
C3 C4 1.486(13) .
C3 H3A 0.9900 .
C3 H3B 0.9900 .
C4 C3A 1.44(4) .
C4 C5 1.521(9) .
C4 H4A 0.9900 .
C4 H4B 0.9900 .
C2A C3A 1.56(4) .
C2A H2AA 0.9900 .
C2A H2AB 0.9900 .
C3A C4A 1.44(4) .
C3A H3AA 0.9900 .
C3A H3AB 0.9900 .
C4A C5 1.521(9) .
C4A H4A1 0.9900 .
C4A H4A2 0.9900 .
N4 C6 1.286(9) .
N4 O3 1.343(7) .
N4 H4C 0.8800 .
N5 C6 1.349(9) .
N5 C10 1.360(8) .
N6 C10 1.298(8) .
N6 O4 1.385(7) .
N6 H6A 0.8800 .
O3 Eu4 2.367(4) 1_556
C6 C7A 1.540(16) .
C6 C7 1.542(18) .
C7 C7A 0.71(2) .
C7 C8A 1.32(2) .
C7 C8 1.52(3) .
C7 H7A 0.9900 .
C7 H7B 0.9900 .
C8 C8A 0.79(2) .
C8 C7A 1.34(2) .
C8 C9A 1.527(19) .
C8 C9 1.527(19) .
C8 H8A 0.9900 .
C8 H8B 0.9900 .
C9 C8A 1.500(16) .
C9 C10 1.502(9) .
C9 H9A 0.9900 .
C9 H9B 0.9900 .
C7A C8A 1.53(2) .
C7A H7AA 0.9900 .
C7A H7AB 0.9900 .
C8A C9A 1.500(16) .
C8A H8AA 0.9900 .
C8A H8AB 0.9900 .
C9A C10 1.502(9) .
C9A H9AA 0.9900 .
C9A H9AB 0.9900 .
N7 C11 1.298(8) .
N7 O5 1.358(6) .
N7 H7C 0.8800 .
N8 C11 1.350(7) .
N8 C15 1.360(7) .
N9 C15 1.303(8) .
N9 O6 1.377(7) .
N9 H9C 0.8800 .
C11 C12 1.521(9) .
C12 C13 1.526(9) .
C12 H12A 0.9900 .
C12 H12B 0.9900 .
C13 C14 1.527(9) .
C13 H13A 0.9900 .
C13 H13B 0.9900 .
C14 C15 1.498(9) .
C14 H14A 0.9900 .
C14 H14B 0.9900 .
N10 C16 1.282(8) .
N10 O7 1.374(6) .
N10 H10A 0.8800 .
N11 C20 1.347(8) .
N11 C16 1.364(8) .
N12 C20 1.311(8) .
N12 O8 1.363(7) .
N12 H12C 0.8800 .
C16 C17 1.491(8) .
C17 C18 1.530(11) .
C17 H17A 0.9900 .
C17 H17B 0.9900 .
C18 C19 1.516(12) .
C18 H18A 0.9900 .
C18 H18B 0.9900 .
C19 C20 1.494(9) .
C19 H19A 0.9900 .
C19 H19B 0.9900 .
N13 C21 1.301(9) .
N13 O9 1.370(7) .
N13 H13C 0.8800 .
N14 C25 1.344(8) .
N14 C21 1.347(9) .
N15 C25 1.300(9) .
N15 O10 1.375(6) .
N15 H15A 0.8800 .
C21 C22 1.519(9) .
C22 C23 1.512(11) .
C22 H22A 0.9900 .
C22 H22B 0.9900 .
C23 C24 1.529(13) .
C23 H23A 0.9900 .
C23 H23B 0.9900 .
C24 C25 1.492(9) .
C24 H24A 0.9900 .
C24 H24B 0.9900 .
N16 C26 1.304(7) .
N16 O11 1.367(6) .
N16 H16A 0.8800 .
N17 C30 1.346(7) .
N17 C26 1.361(7) .
N18 C30 1.300(8) .
N18 O12 1.369(6) .
N18 H18C 0.8800 .
O12 Eu1 2.460(4) 1_554
C26 C27 1.496(8) .
C27 C28 1.525(10) .
C27 H27A 0.9900 .
C27 H27B 0.9900 .
C28 C29 1.532(9) .
C28 H28A 0.9900 .
C28 H28B 0.9900 .
C29 C30 1.491(8) .
C29 H29A 0.9900 .
C29 H29B 0.9900 .
Cl1 O3A 1.438(3) .
Cl1 O1A 1.439(3) .
Cl1 O2A 1.440(3) .
Cl1 O4A 1.441(3) .
Cl2 O7A 1.417(9) .
Cl2 O8A 1.419(8) .
Cl2 O6A 1.443(6) .
Cl2 O5A 1.449(7) .
Cl3 O12A 1.408(7) .
Cl3 O11A 1.423(8) .
Cl3 O9A 1.429(8) .
Cl3 O10A 1.437(6) .
Cl4 O16A 1.436(8) .
Cl4 O14A 1.437(7) .
Cl4 O15A 1.467(9) .
Cl4 O13A 1.491(9) .
Cl5 O20B 1.439(3) .
Cl5 O17B 1.439(3) .
Cl5 O19A 1.439(3) .
Cl5 O19A 1.439(3) 2_665
Cl5 O17A 1.439(3) .
Cl5 O18B 1.440(3) .
Cl5 O18A 1.440(3) .
Cl5 O20A 1.440(3) .
Cl5 O18A 1.440(3) 2_665
Cl5 O20A 1.440(3) 2_665
Cl5 O19B 1.441(3) .
O17A O19B 0.586(15) .
O17A Cl5A 1.439(3) .
O18A O20B 0.591(16) .
O18A O19A 1.355(8) 2_665
O18A O20A 1.361(8) 2_665
O18A Cl5A 1.440(3) .
O19A O20A 1.355(8) 2_665
O19A O18A 1.355(8) 2_665
O19A Cl5A 1.439(3) .
O20A O18B 0.579(16) .
O20A O19A 1.355(8) 2_665
O20A O18A 1.361(8) 2_665
O20A Cl5A 1.440(3) .
Cl5A O20B 1.439(3) .
Cl5A O17B 1.439(3) .
Cl5A O18B 1.440(3) .
Cl5A O19B 1.441(3) .
Cl6 O23A 1.434(3) .
Cl6 O23A 1.434(3) 2_765
Cl6 O21A 1.441(3) 2_765
Cl6 O21A 1.441(3) .
Cl6 O22A 1.442(3) 2_765
Cl6 O22A 1.442(3) .
Cl6 O24A 1.442(3) .
Cl6 O24A 1.442(3) 2_765
O21A O21A 1.57(2) 2_765
O21A O22A 1.656(18) 2_765
O21A O23A 1.774(17) 2_765
O22A O23A 1.650(7) 2_765
O22A O21A 1.656(18) 2_765
O22A O24A 1.694(17) 2_765
O23A O24A 1.524(17) 2_765
O23A O22A 1.650(7) 2_765
O23A O21A 1.774(17) 2_765
O24A O23A 1.524(17) 2_765
O24A O22A 1.694(17) 2_765
O24A O24A 1.783(19) 2_765
Cl7A Cl7 0.735(6) .
Cl7A O27B 0.949(10) .
Cl7A O25B 1.425(10) .
Cl7A O28A 1.439(3) .
Cl7A O26A 1.440(3) .
Cl7A O27A 1.440(3) .
Cl7A O25A 1.440(3) .
Cl7A O28B 1.890(9) .
Cl7A O26B 1.986(8) .
O25A Cl7 1.482(11) .
O26A O28B 0.566(15) .
O26A Cl7 1.034(11) .
O26A O27B 1.807(14) .
O27A O27B 1.123(15) .
O27A Cl7 1.649(10) .
O27A O26B 1.798(18) .
O28A O27B 1.402(17) .
O28A Cl7 2.112(7) .
Cl7 O28B 1.439(3) .
Cl7 O26B 1.439(3) .
Cl7 O25B 1.439(3) .
Cl7 O27B 1.440(3) .
O7W H7WA 0.8499 .
O7W H7WB 0.8499 .
O9W H9WA 0.8498 .
O9W H9WB 0.8499 .
O10W H10W 0.8500 .
O11W H11W 0.8500 .
O11W H11X 0.8500 .
O1WA O1WB 1.19(2) .
O2WA O2WB 1.01(2) .

loop_
_geom_torsion_atom_site_label_1
_geom_torsion_atom_site_label_2
_geom_torsion_atom_site_label_3
_geom_torsion_atom_site_label_4
_geom_torsion
_geom_torsion_site_symmetry_1
_geom_torsion_site_symmetry_4
C1 N1 O1 Eu4 115.0(6) . 1_556
C1 N1 O1 Eu1 -8.9(8) . .
C5 N3 O2 Eu2 150.4(5) . .
C5 N3 O2 Eu1 11.6(8) . .
O1 N1 C1 N2 0.2(10) . .
O1 N1 C1 C2 172.8(9) . .
O1 N1 C1 C2A -162.5(19) . .
C5 N2 C1 N1 -170.7(6) . .
Eu1 N2 C1 N1 8.8(9) . .
C5 N2 C1 C2 16.7(13) . .
Eu1 N2 C1 C2 -163.7(9) . .
C5 N2 C1 C2A -7.9(19) . .
Eu1 N2 C1 C2A 171.6(17) . .
N1 C1 C2 C2A 97(5) . .
N2 C1 C2 C2A -91(5) . .
N1 C1 C2 C3A -176(2) . .
N2 C1 C2 C3A -4(3) . .
C2A C1 C2 C3A 87(5) . .
N1 C1 C2 C3 147.0(10) . .
N2 C1 C2 C3 -40.9(16) . .
C2A C1 C2 C3 50(4) . .
C2A C2 C3 C3A -168(5) . .
C1 C2 C3 C3A 111(2) . .
C1 C2 C3 C2A -80(5) . .
C3A C2 C3 C2A 168(5) . .
C2A C2 C3 C4A 136(5) . .
C1 C2 C3 C4A 55.4(16) . .
C3A C2 C3 C4A -56(2) . .
C2A C2 C3 C4 136(5) . .
C1 C2 C3 C4 55.4(16) . .
C3A C2 C3 C4 -56(2) . .
C2A C3 C4 C3A 74(3) . .
C4A C3 C4 C3A 0(100) . .
C2 C3 C4 C3A 56(2) . .
C3A C3 C4 C5 -104(2) . .
C2A C3 C4 C5 -29(3) . .
C4A C3 C4 C5 0(100) . .
C2 C3 C4 C5 -47.4(14) . .
C1 C2 C2A C3 110(3) . .
C3A C2 C2A C3 -7(3) . .
C1 C2 C2A C3A 116.4(15) . .
C3 C2 C2A C3A 7(3) . .
C3A C2 C2A C1 -116.4(15) . .
C3 C2 C2A C1 -110(3) . .
C3A C3 C2A C2 11(5) . .
C4A C3 C2A C2 -53(6) . .
C4 C3 C2A C2 -53(6) . .
C4A C3 C2A C3A -64(3) . .
C4 C3 C2A C3A -64(3) . .
C2 C3 C2A C3A -11(5) . .
C3A C3 C2A C1 81(3) . .
C4A C3 C2A C1 18(4) . .
C4 C3 C2A C1 18(4) . .
C2 C3 C2A C1 71(4) . .
N1 C1 C2A C2 -96(4) . .
N2 C1 C2A C2 102(5) . .
N1 C1 C2A C3 164(2) . .
N2 C1 C2A C3 3(4) . .
C2 C1 C2A C3 -99(5) . .
N1 C1 C2A C3A -158(2) . .
N2 C1 C2A C3A 40(4) . .
C2 C1 C2A C3A -62(4) . .
C2A C3 C3A C4A -128.3(16) . .
C4 C3 C3A C4A 0.000(9) . .
C2 C3 C3A C4A -124.2(13) . .
C2A C3 C3A C4 -128.3(16) . .
C4A C3 C3A C4 0.000(9) . .
C2 C3 C3A C4 -124.2(13) . .
C2A C3 C3A C2 -4.1(19) . .
C4A C3 C3A C2 124.2(13) . .
C4 C3 C3A C2 124.2(13) . .
C4A C3 C3A C2A 128.3(16) . .
C4 C3 C3A C2A 128.3(16) . .
C2 C3 C3A C2A 4.1(19) . .
C5 C4 C3A C3 92(2) . .
C3 C4 C3A C4A 0(100) . .
C5 C4 C3A C4A 0(100) . .
C3 C4 C3A C2 -63(2) . .
C5 C4 C3A C2 29(3) . .
C3 C4 C3A C2A -42(2) . .
C5 C4 C3A C2A 51(3) . .
C2A C2 C3A C3 9(4) . .
C1 C2 C3A C3 -83(2) . .
C2A C2 C3A C4A 72(5) . .
C1 C2 C3A C4A -20(4) . .
C3 C2 C3A C4A 63(3) . .
C2A C2 C3A C4 72(5) . .
C1 C2 C3A C4 -20(4) . .
C3 C2 C3A C4 63(3) . .
C1 C2 C3A C2A -92(4) . .
C3 C2 C3A C2A -9(4) . .
C2 C2A C3A C3 -169(5) . .
C1 C2A C3A C3 -112(3) . .
C2 C2A C3A C4A -116(5) . .
C3 C2A C3A C4A 53(3) . .
C1 C2A C3A C4A -59(4) . .
C2 C2A C3A C4 -116(5) . .
C3 C2A C3A C4 53(3) . .
C1 C2A C3A C4 -59(4) . .
C3 C2A C3A C2 169(5) . .
C1 C2A C3A C2 57(3) . .
C4 C3A C4A C3 0(100) . .
C2 C3A C4A C3 -63(2) . .
C2A C3A C4A C3 -42(2) . .
C3 C3A C4A C5 92(2) . .
C4 C3A C4A C5 0(100) . .
C2 C3A C4A C5 29(3) . .
C2A C3A C4A C5 51(3) . .
C2A C3 C4A C3A 74(3) . .
C4 C3 C4A C3A 0(100) . .
C2 C3 C4A C3A 56(2) . .
C3A C3 C4A C5 -104(2) . .
C2A C3 C4A C5 -29(3) . .
C4 C3 C4A C5 0(100) . .
C2 C3 C4A C5 -47.4(14) . .
O2 N3 C5 N2 -2.2(10) . .
O2 N3 C5 C4A 175.8(7) . .
O2 N3 C5 C4 175.8(7) . .
C1 N2 C5 N3 171.8(7) . .
Eu1 N2 C5 N3 -7.8(9) . .
C1 N2 C5 C4A -6.2(11) . .
Eu1 N2 C5 C4A 174.2(6) . .
C1 N2 C5 C4 -6.2(11) . .
Eu1 N2 C5 C4 174.2(6) . .
C3A C4A C5 N3 165.2(17) . .
C3 C4A C5 N3 -154.9(9) . .
C3A C4A C5 N2 -16.9(19) . .
C3 C4A C5 N2 23.0(12) . .
C3A C4A C5 C4 0(100) . .
C3 C4A C5 C4 0(100) . .
C3A C4 C5 N3 165.2(17) . .
C3 C4 C5 N3 -154.9(9) . .
C3A C4 C5 N2 -16.9(19) . .
C3 C4 C5 N2 23.0(12) . .
C3A C4 C5 C4A 0(100) . .
C3 C4 C5 C4A 0(100) . .
C6 N4 O3 Eu4 179.1(6) . 1_556
C6 N4 O3 Eu1 -0.9(10) . .
C10 N6 O4 Eu2 113.7(6) . .
C10 N6 O4 Eu1 -6.5(7) . .
O3 N4 C6 N5 0.2(12) . .
O3 N4 C6 C7A 166.7(12) . .
O3 N4 C6 C7 -162.4(14) . .
C10 N5 C6 N4 177.4(7) . .
Eu1 N5 C6 N4 0.5(11) . .
C10 N5 C6 C7A 11.5(15) . .
Eu1 N5 C6 C7A -165.4(11) . .
C10 N5 C6 C7 -19.9(17) . .
Eu1 N5 C6 C7 163.2(13) . .
N4 C6 C7 C7A -95(2) . .
N5 C6 C7 C7A 103(2) . .
N4 C6 C7 C8A 179(2) . .
N5 C6 C7 C8A 17(3) . .
C7A C6 C7 C8A -86(3) . .
N4 C6 C7 C8 -149.9(15) . .
N5 C6 C7 C8 48(2) . .
C7A C6 C7 C8 -55(2) . .
C7A C7 C8 C8A 177(3) . .
C6 C7 C8 C8A -118(2) . .
C8A C7 C8 C7A -177(3) . .
C6 C7 C8 C7A 65(2) . .
C7A C7 C8 C9A -127(2) . .
C8A C7 C8 C9A 56.1(18) . .
C6 C7 C8 C9A -62(2) . .
C7A C7 C8 C9 -127(2) . .
C8A C7 C8 C9 56.1(18) . .
C6 C7 C8 C9 -62(2) . .
C7A C8 C9 C8A -75(3) . .
C7 C8 C9 C8A -48.7(18) . .
C9A C8 C9 C8A 0(100) . .
C8A C8 C9 C10 99.2(17) . .
C7A C8 C9 C10 24(3) . .
C7 C8 C9 C10 50(2) . .
C9A C8 C9 C10 0(100) . .
C8A C7 C7A C8 1.5(15) . .
C6 C7 C7A C8 -115.7(11) . .
C8 C7 C7A C8A -1.5(15) . .
C6 C7 C7A C8A -117.1(12) . .
C8A C7 C7A C6 117.1(12) . .
C8 C7 C7A C6 115.7(11) . .
C8A C8 C7A C7 -2(3) . .
C9A C8 C7A C7 65(3) . .
C9 C8 C7A C7 65(3) . .
C7 C8 C7A C8A 2(3) . .
C9A C8 C7A C8A 68(2) . .
C9 C8 C7A C8A 68(2) . .
C8A C8 C7A C6 -78(2) . .
C7 C8 C7A C6 -76(2) . .
C9A C8 C7A C6 -10(4) . .
C9 C8 C7A C6 -10(4) . .
N4 C6 C7A C7 101(2) . .
N5 C6 C7A C7 -94(2) . .
N4 C6 C7A C8 -174.4(19) . .
N5 C6 C7A C8 -9(3) . .
C7 C6 C7A C8 85(3) . .
N4 C6 C7A C8A 154.0(13) . .
N5 C6 C7A C8A -41(2) . .
C7 C6 C7A C8A 53(2) . .
C7A C8 C8A C7 1.3(14) . .
C9A C8 C8A C7 -125.0(11) . .
C9 C8 C8A C7 -125.0(11) . .
C7A C8 C8A C9A 126.4(11) . .
C7 C8 C8A C9A 125.0(11) . .
C9 C8 C8A C9A 0.000(1) . .
C7A C8 C8A C9 126.4(11) . .
C7 C8 C8A C9 125.0(11) . .
C9A C8 C8A C9 0.000(1) . .
C7 C8 C8A C7A -1.3(14) . .
C9A C8 C8A C7A -126.4(11) . .
C9 C8 C8A C7A -126.4(11) . .
C7A C7 C8A C8 -2(3) . .
C6 C7 C8A C8 74(3) . .
C7A C7 C8A C9A -76(3) . .
C8 C7 C8A C9A -73(2) . .
C6 C7 C8A C9A 0(4) . .
C7A C7 C8A C9 -76(3) . .
C8 C7 C8A C9 -73(2) . .
C6 C7 C8A C9 0(4) . .
C8 C7 C8A C7A 2(3) . .
C6 C7 C8A C7A 76(3) . .
C10 C9 C8A C8 -92.6(17) . .
C10 C9 C8A C7 -13(3) . .
C8 C9 C8A C7 80(3) . .
C10 C9 C8A C9A 0(100) . .
C8 C9 C8A C9A 0(76) . .
C10 C9 C8A C7A -42.4(18) . .
C8 C9 C8A C7A 50.2(18) . .
C7 C7A C8A C8 177(3) . .
C6 C7A C8A C8 113(2) . .
C8 C7A C8A C7 -177(3) . .
C6 C7A C8A C7 -64(2) . .
C7 C7A C8A C9A 119(2) . .
C8 C7A C8A C9A -58.6(19) . .
C6 C7A C8A C9A 54(2) . .
C7 C7A C8A C9 119(2) . .
C8 C7A C8A C9 -58.6(19) . .
C6 C7A C8A C9 54(2) . .
C8 C8A C9A C10 -92.6(17) . .
C7 C8A C9A C10 -13(3) . .
C9 C8A C9A C10 0(100) . .
C7A C8A C9A C10 -42.4(18) . .
C7 C8A C9A C8 80(3) . .
C9 C8A C9A C8 0(100) . .
C7A C8A C9A C8 50.2(18) . .
C7A C8 C9A C8A -75(3) . .
C7 C8 C9A C8A -48.7(18) . .
C9 C8 C9A C8A 0(100) . .
C8A C8 C9A C10 99.2(17) . .
C7A C8 C9A C10 24(3) . .
C7 C8 C9A C10 50(2) . .
C9 C8 C9A C10 0(100) . .
O4 N6 C10 N5 3.3(9) . .
O4 N6 C10 C9A -177.1(6) . .
O4 N6 C10 C9 -177.1(6) . .
C6 N5 C10 N6 -175.2(7) . .
Eu1 N5 C10 N6 1.7(8) . .
C6 N5 C10 C9A 5.3(11) . .
Eu1 N5 C10 C9A -177.9(5) . .
C6 N5 C10 C9 5.3(11) . .
Eu1 N5 C10 C9 -177.9(5) . .
C8A C9A C10 N6 -168.7(10) . .
C8 C9A C10 N6 159.0(11) . .
C8A C9A C10 N5 10.8(13) . .
C8 C9A C10 N5 -21.5(13) . .
C8A C9A C10 C9 0(100) . .
C8 C9A C10 C9 0(80) . .
C8A C9 C10 N6 -168.7(10) . .
C8 C9 C10 N6 159.0(11) . .
C8A C9 C10 N5 10.8(13) . .
C8 C9 C10 N5 -21.5(13) . .
C8A C9 C10 C9A 0(100) . .
C8 C9 C10 C9A 0(80) . .
C11 N7 O5 Eu1 -143.2(5) . .
C11 N7 O5 Eu2 -18.4(7) . .
C15 N9 O6 Eu3 -107.5(5) . .
C15 N9 O6 Eu2 7.1(7) . .
O5 N7 C11 N8 5.2(8) . .
O5 N7 C11 C12 -172.3(5) . .
C15 N8 C11 N7 -166.0(5) . .
Eu2 N8 C11 N7 10.8(7) . .
C15 N8 C11 C12 11.4(9) . .
Eu2 N8 C11 C12 -171.8(5) . .
N7 C11 C12 C13 -167.2(6) . .
N8 C11 C12 C13 15.5(9) . .
C11 C12 C13 C14 -47.4(7) . .
C12 C13 C14 C15 53.8(7) . .
O6 N9 C15 N8 -1.8(8) . .
O6 N9 C15 C14 174.2(5) . .
C11 N8 C15 N9 171.9(5) . .
Eu2 N8 C15 N9 -4.8(7) . .
C11 N8 C15 C14 -3.9(8) . .
Eu2 N8 C15 C14 179.4(4) . .
C13 C14 C15 N9 155.2(6) . .
C13 C14 C15 N8 -29.2(8) . .
C16 N10 O7 Eu2 -112.4(5) . .
C16 N10 O7 Eu3 8.3(7) . .
C20 N12 O8 Eu4 -156.8(5) . .
C20 N12 O8 Eu3 -12.1(8) . .
O7 N10 C16 N11 -2.0(8) . .
O7 N10 C16 C17 178.9(6) . .
C20 N11 C16 N10 177.2(6) . .
Eu3 N11 C16 N10 -5.5(7) . .
C20 N11 C16 C17 -3.7(10) . .
Eu3 N11 C16 C17 173.6(5) . .
N10 C16 C17 C18 153.8(7) . .
N11 C16 C17 C18 -25.3(10) . .
C16 C17 C18 C19 52.6(9) . .
C17 C18 C19 C20 -51.8(9) . .
O8 N12 C20 N11 2.7(9) . .
O8 N12 C20 C19 -176.6(6) . .
C16 N11 C20 N12 -175.2(6) . .
Eu3 N11 C20 N12 7.5(8) . .
C16 N11 C20 C19 4.1(10) . .
Eu3 N11 C20 C19 -173.2(6) . .
C18 C19 C20 N12 -156.0(7) . .
C18 C19 C20 N11 24.7(10) . .
C21 N13 O9 Eu2 -175.1(5) . .
C21 N13 O9 Eu3 5.9(8) . .
C25 N15 O10 Eu4 -112.1(5) . .
C25 N15 O10 Eu3 6.6(7) . .
O9 N13 C21 N14 -3.0(9) . .
O9 N13 C21 C22 178.9(6) . .
C25 N14 C21 N13 -176.6(6) . .
Eu3 N14 C21 N13 -0.9(8) . .
C25 N14 C21 C22 1.3(10) . .
Eu3 N14 C21 C22 177.1(5) . .
N13 C21 C22 C23 153.0(7) . .
N14 C21 C22 C23 -24.9(11) . .
C21 C22 C23 C24 49.6(9) . .
C22 C23 C24 C25 -52.5(9) . .
O10 N15 C25 N14 -3.5(9) . .
O10 N15 C25 C24 175.7(6) . .
C21 N14 C25 N15 174.3(6) . .
Eu3 N14 C25 N15 -1.5(8) . .
C21 N14 C25 C24 -4.9(10) . .
Eu3 N14 C25 C24 179.3(5) . .
C23 C24 C25 N15 -147.9(7) . .
C23 C24 C25 N14 31.2(10) . .
C26 N16 O11 Eu3 144.9(4) . .
C26 N16 O11 Eu4 20.6(6) . .
C30 N18 O12 Eu1 106.1(5) . 1_554
C30 N18 O12 Eu4 -12.6(7) . .
O11 N16 C26 N17 -3.1(8) . .
O11 N16 C26 C27 175.9(5) . .
C30 N17 C26 N16 171.6(5) . .
Eu4 N17 C26 N16 -16.7(7) . .
C30 N17 C26 C27 -7.3(9) . .
Eu4 N17 C26 C27 164.4(5) . .
N16 C26 C27 C28 160.0(6) . .
N17 C26 C27 C28 -21.2(9) . .
C26 C27 C28 C29 50.8(7) . .
C27 C28 C29 C30 -53.8(7) . .
O12 N18 C30 N17 0.2(8) . .
O12 N18 C30 C29 -179.1(5) . .
C26 N17 C30 N18 -175.5(5) . .
Eu4 N17 C30 N18 12.9(7) . .
C26 N17 C30 C29 3.8(9) . .
Eu4 N17 C30 C29 -167.7(4) . .
C28 C29 C30 N18 -153.3(6) . .
C28 C29 C30 N17 27.4(8) . .
O20B Cl5 O17A O19B -156.0(8) . .
O17B Cl5 O17A O19B 93.9(8) . .
O19A Cl5 O17A O19B 93.9(8) . .
O19A Cl5 O17A O19B -86.1(8) 2_665 .
O18B Cl5 O17A O19B -42.4(10) . .
O18A Cl5 O17A O19B -146.0(8) . .
O20A Cl5 O17A O19B -26.2(9) . .
O18A Cl5 O17A O19B 34.0(8) 2_665 .
O20A Cl5 O17A O19B 153.8(9) 2_665 .
O20B Cl5 O17A Cl5A 0(100) . .
O17B Cl5 O17A Cl5A 0(43) . .
O19A Cl5 O17A Cl5A 0(43) . .
O19A Cl5 O17A Cl5A 0(100) 2_665 .
O18B Cl5 O17A Cl5A 0(100) . .
O18A Cl5 O17A Cl5A 0(100) . .
O20A Cl5 O17A Cl5A 0(100) . .
O18A Cl5 O17A Cl5A 0(94) 2_665 .
O20A Cl5 O17A Cl5A 0(17) 2_665 .
O19B Cl5 O17A Cl5A 0(100) . .
O17B Cl5 O18A O20B 94.5(9) . .
O19A Cl5 O18A O20B 94.5(9) . .
O19A Cl5 O18A O20B -126.6(10) 2_665 .
O17A Cl5 O18A O20B -25.6(10) . .
O18B Cl5 O18A O20B -155.5(9) . .
O20A Cl5 O18A O20B -145.6(9) . .
O18A Cl5 O18A O20B 154.4(10) 2_665 .
O20A Cl5 O18A O20B 75.3(11) 2_665 .
O19B Cl5 O18A O20B -42.1(11) . .
O20B Cl5 O18A O19A 126.6(10) . 2_665
O17B Cl5 O18A O19A -138.9(5) . 2_665
O19A Cl5 O18A O19A -138.9(5) . 2_665
O17A Cl5 O18A O19A 101.0(4) . 2_665
O18B Cl5 O18A O19A -28.9(6) . 2_665
O20A Cl5 O18A O19A -19.0(5) . 2_665
O18A Cl5 O18A O19A -79.0(4) 2_665 2_665
O20A Cl5 O18A O19A -158.1(6) 2_665 2_665
O19B Cl5 O18A O19A 84.5(8) . 2_665
O20B Cl5 O18A O20A -75.3(11) . 2_665
O17B Cl5 O18A O20A 19.2(6) . 2_665
O19A Cl5 O18A O20A 19.2(6) . 2_665
O19A Cl5 O18A O20A 158.1(6) 2_665 2_665
O17A Cl5 O18A O20A -100.9(4) . 2_665
O18B Cl5 O18A O20A 129.2(6) . 2_665
O20A Cl5 O18A O20A 139.1(6) . 2_665
O18A Cl5 O18A O20A 79.1(4) 2_665 2_665
O19B Cl5 O18A O20A -117.4(7) . 2_665
O20B Cl5 O18A Cl5A 0(100) . .
O17B Cl5 O18A Cl5A 0(100) . .
O19A Cl5 O18A Cl5A 0(100) . .
O19A Cl5 O18A Cl5A 0(100) 2_665 .
O17A Cl5 O18A Cl5A 0(100) . .
O18B Cl5 O18A Cl5A 0(100) . .
O20A Cl5 O18A Cl5A 0(100) . .
O18A Cl5 O18A Cl5A 0(100) 2_665 .
O20A Cl5 O18A Cl5A 0(68) 2_665 .
O19B Cl5 O18A Cl5A 0(100) . .
O20B Cl5 O19A O20A 5.9(8) . 2_665
O17B Cl5 O19A O20A 0(100) . 2_665
O19A Cl5 O19A O20A -79.1(4) 2_665 2_665
O17A Cl5 O19A O20A 100.9(4) . 2_665
O18B Cl5 O19A O20A -114.4(7) . 2_665
O18A Cl5 O19A O20A -19.3(6) . 2_665
O20A Cl5 O19A O20A -139.0(6) . 2_665
O18A Cl5 O19A O20A -158.3(6) 2_665 2_665
O19B Cl5 O19A O20A 125.8(7) . 2_665
O20B Cl5 O19A O18A 164.2(8) . 2_665
O17B Cl5 O19A O18A 0(2) . 2_665
O19A Cl5 O19A O18A 79.1(4) 2_665 2_665
O17A Cl5 O19A O18A -100.9(4) . 2_665
O18B Cl5 O19A O18A 43.8(7) . 2_665
O18A Cl5 O19A O18A 139.0(6) . 2_665
O20A Cl5 O19A O18A 19.2(6) . 2_665
O20A Cl5 O19A O18A 158.3(6) 2_665 2_665
O19B Cl5 O19A O18A -76.0(7) . 2_665
O20B Cl5 O19A Cl5A 0(68) . .
O17B Cl5 O19A Cl5A 0(100) . .
O19A Cl5 O19A Cl5A 0(100) 2_665 .
O17A Cl5 O19A Cl5A 0(100) . .
O18B Cl5 O19A Cl5A 0(100) . .
O18A Cl5 O19A Cl5A 0(100) . .
O20A Cl5 O19A Cl5A 0(100) . .
O18A Cl5 O19A Cl5A 0(100) 2_665 .
O20A Cl5 O19A Cl5A 0(56) 2_665 .
O19B Cl5 O19A Cl5A 0(100) . .
O20B Cl5 O20A O18B -42.6(11) . .
O17B Cl5 O20A O18B 94.0(9) . .
O19A Cl5 O20A O18B 94.0(9) . .
O19A Cl5 O20A O18B -44.9(10) 2_665 .
O17A Cl5 O20A O18B -145.8(9) . .
O18A Cl5 O20A O18B -25.9(10) . .
O18A Cl5 O20A O18B 113.2(10) 2_665 .
O20A Cl5 O20A O18B 34.2(9) 2_665 .
O19B Cl5 O20A O18B -156.0(9) . .
O20B Cl5 O20A O19A 2.3(8) . 2_665
O17B Cl5 O20A O19A 138.9(5) . 2_665
O19A Cl5 O20A O19A 138.9(5) . 2_665
O17A Cl5 O20A O19A -101.0(4) . 2_665
O18B Cl5 O20A O19A 44.9(10) . 2_665
O18A Cl5 O20A O19A 19.0(5) . 2_665
O18A Cl5 O20A O19A 158.1(6) 2_665 2_665
O20A Cl5 O20A O19A 79.0(4) 2_665 2_665
O19B Cl5 O20A O19A -111.1(6) . 2_665
O20B Cl5 O20A O18A -155.8(8) . 2_665
O17B Cl5 O20A O18A -19.2(6) . 2_665
O19A Cl5 O20A O18A -19.2(6) . 2_665
O19A Cl5 O20A O18A -158.1(6) 2_665 2_665
O17A Cl5 O20A O18A 101.0(4) . 2_665
O18B Cl5 O20A O18A -113.2(10) . 2_665
O18A Cl5 O20A O18A -139.1(6) . 2_665
O20A Cl5 O20A O18A -79.0(4) 2_665 2_665
O19B Cl5 O20A O18A 90.8(6) . 2_665
O20B Cl5 O20A Cl5A 0(100) . .
O17B Cl5 O20A Cl5A 0(100) . .
O19A Cl5 O20A Cl5A 0(100) . .
O19A Cl5 O20A Cl5A 0(100) 2_665 .
O17A Cl5 O20A Cl5A 0(100) . .
O18B Cl5 O20A Cl5A 0(100) . .
O18A Cl5 O20A Cl5A 0(100) . .
O18A Cl5 O20A Cl5A 0(100) 2_665 .
O20A Cl5 O20A Cl5A 0(93) 2_665 .
O19B Cl5 O20A Cl5A 0(100) . .
O20A O19A Cl5A O20B 5.9(8) 2_665 .
O18A O19A Cl5A O20B 164.2(8) 2_665 .
Cl5 O19A Cl5A O20B 0(100) . .
O20A O19A Cl5A O17B 0(22) 2_665 .
O18A O19A Cl5A O17B 0(100) 2_665 .
Cl5 O19A Cl5A O17B 0(100) . .
O20A O19A Cl5A O17A 100.9(4) 2_665 .
O18A O19A Cl5A O17A -100.9(4) 2_665 .
Cl5 O19A Cl5A O17A 0(100) . .
O20A O19A Cl5A O18B -114.4(7) 2_665 .
O18A O19A Cl5A O18B 43.8(7) 2_665 .
Cl5 O19A Cl5A O18B 0(100) . .
O20A O19A Cl5A O18A -19.3(6) 2_665 .
O18A O19A Cl5A O18A 139.0(6) 2_665 .
Cl5 O19A Cl5A O18A 0(100) . .
O20A O19A Cl5A O20A -139.0(6) 2_665 .
O18A O19A Cl5A O20A 19.2(6) 2_665 .
Cl5 O19A Cl5A O20A 0(39) . .
O20A O19A Cl5A O19B 125.8(7) 2_665 .
O18A O19A Cl5A O19B -76.0(8) 2_665 .
Cl5 O19A Cl5A O19B 0(100) . .
O19B O17A Cl5A O20B -156.0(8) . .
Cl5 O17A Cl5A O20B 0(100) . .
O19B O17A Cl5A O17B 93.9(8) . .
Cl5 O17A Cl5A O17B 0(100) . .
O19B O17A Cl5A O19A 93.9(8) . .
Cl5 O17A Cl5A O19A 0(100) . .
O19B O17A Cl5A O18B -42.4(10) . .
Cl5 O17A Cl5A O18B 0(6) . .
O19B O17A Cl5A O18A -146.0(8) . .
Cl5 O17A Cl5A O18A 0(94) . .
O19B O17A Cl5A O20A -26.2(9) . .
Cl5 O17A Cl5A O20A 0(17) . .
Cl5 O17A Cl5A O19B 0(68) . .
O19A O18A Cl5A O20B 126.6(10) 2_665 .
O20A O18A Cl5A O20B -75.3(11) 2_665 .
Cl5 O18A Cl5A O20B 0(100) . .
O20B O18A Cl5A O17B 94.5(9) . .
O19A O18A Cl5A O17B -138.9(5) 2_665 .
O20A O18A Cl5A O17B 19.2(6) 2_665 .
Cl5 O18A Cl5A O17B 0(100) . .
O20B O18A Cl5A O19A 94.5(9) . .
O19A O18A Cl5A O19A -138.9(5) 2_665 .
O20A O18A Cl5A O19A 19.2(6) 2_665 .
Cl5 O18A Cl5A O19A 0(100) . .
O20B O18A Cl5A O17A -25.6(10) . .
O19A O18A Cl5A O17A 101.0(4) 2_665 .
O20A O18A Cl5A O17A -100.9(4) 2_665 .
Cl5 O18A Cl5A O17A 0(100) . .
O20B O18A Cl5A O18B -155.5(9) . .
O19A O18A Cl5A O18B -28.9(6) 2_665 .
O20A O18A Cl5A O18B 129.2(6) 2_665 .
Cl5 O18A Cl5A O18B 0(94) . .
O20B O18A Cl5A O20A -145.6(9) . .
O19A O18A Cl5A O20A -19.0(5) 2_665 .
O20A O18A Cl5A O20A 139.1(6) 2_665 .
Cl5 O18A Cl5A O20A 0(95) . .
O20B O18A Cl5A O19B -42.1(11) . .
O19A O18A Cl5A O19B 84.5(8) 2_665 .
O20A O18A Cl5A O19B -117.4(7) 2_665 .
Cl5 O18A Cl5A O19B 0(100) . .
O18B O20A Cl5A O20B -42.6(11) . .
O19A O20A Cl5A O20B 2.3(8) 2_665 .
O18A O20A Cl5A O20B -155.8(8) 2_665 .
Cl5 O20A Cl5A O20B 0(100) . .
O18B O20A Cl5A O17B 94.0(9) . .
O19A O20A Cl5A O17B 138.9(5) 2_665 .
O18A O20A Cl5A O17B -19.2(6) 2_665 .
Cl5 O20A Cl5A O17B 0(100) . .
O18B O20A Cl5A O19A 94.0(9) . .
O19A O20A Cl5A O19A 138.9(5) 2_665 .
O18A O20A Cl5A O19A -19.2(6) 2_665 .
Cl5 O20A Cl5A O19A 0(100) . .
O18B O20A Cl5A O17A -145.8(9) . .
O19A O20A Cl5A O17A -101.0(4) 2_665 .
O18A O20A Cl5A O17A 101.0(4) 2_665 .
Cl5 O20A Cl5A O17A 0(94) . .
O19A O20A Cl5A O18B 44.9(10) 2_665 .
O18A O20A Cl5A O18B -113.2(10) 2_665 .
Cl5 O20A Cl5A O18B 0(100) . .
O18B O20A Cl5A O18A -25.9(10) . .
O19A O20A Cl5A O18A 19.0(5) 2_665 .
O18A O20A Cl5A O18A -139.1(6) 2_665 .
Cl5 O20A Cl5A O18A 0(100) . .
O18B O20A Cl5A O19B -156.0(9) . .
O19A O20A Cl5A O19B -111.1(6) 2_665 .
O18A O20A Cl5A O19B 90.8(6) 2_665 .
Cl5 O20A Cl5A O19B 0(100) . .
O20B Cl5A O17B Cl5 0(68) . .
O19A Cl5A O17B Cl5 0(100) . .
O17A Cl5A O17B Cl5 0(100) . .
O18B Cl5A O17B Cl5 0(100) . .
O18A Cl5A O17B Cl5 0(100) . .
O20A Cl5A O17B Cl5 0(100) . .
O19B Cl5A O17B Cl5 0(100) . .
O20B Cl5 O17B Cl5A 0(68) . .
O19A Cl5 O17B Cl5A 0(100) . .
O19A Cl5 O17B Cl5A 0(100) 2_665 .
O17A Cl5 O17B Cl5A 0(100) . .
O18B Cl5 O17B Cl5A 0(100) . .
O18A Cl5 O17B Cl5A 0(100) . .
O20A Cl5 O17B Cl5A 0(100) . .
O18A Cl5 O17B Cl5A 0(100) 2_665 .
O20A Cl5 O17B Cl5A 0(56) 2_665 .
O19B Cl5 O17B Cl5A 0(100) . .
O19A O20A O18B Cl5A -61.7(4) 2_665 .
O18A O20A O18B Cl5A 56.7(4) 2_665 .
Cl5 O20A O18B Cl5A 0.000(1) . .
O19A O20A O18B Cl5 -61.7(4) 2_665 .
O18A O20A O18B Cl5 56.7(4) 2_665 .
Cl5A O20A O18B Cl5 0.000(1) . .
O20B Cl5A O18B O20A 145.5(9) . .
O17B Cl5A O18B O20A -94.3(9) . .
O19A Cl5A O18B O20A -94.3(9) . .
O17A Cl5A O18B O20A 42.1(11) . .
O18A Cl5A O18B O20A 155.7(9) . .
O19B Cl5A O18B O20A 25.6(10) . .
O20B Cl5A O18B Cl5 0(100) . .
O17B Cl5A O18B Cl5 0(100) . .
O19A Cl5A O18B Cl5 0(100) . .
O17A Cl5A O18B Cl5 0(100) . .
O18A Cl5A O18B Cl5 0(100) . .
O20A Cl5A O18B Cl5 0(100) . .
O19B Cl5A O18B Cl5 0(100) . .
O20B Cl5 O18B O20A 145.5(9) . .
O17B Cl5 O18B O20A -94.3(9) . .
O19A Cl5 O18B O20A -94.3(9) . .
O19A Cl5 O18B O20A 118.8(13) 2_665 .
O17A Cl5 O18B O20A 42.1(11) . .
O18A Cl5 O18B O20A 155.7(9) . .
O18A Cl5 O18B O20A -55.8(9) 2_665 .
O20A Cl5 O18B O20A -155.8(7) 2_665 .
O19B Cl5 O18B O20A 25.6(10) . .
O20B Cl5 O18B Cl5A 0(100) . .
O17B Cl5 O18B Cl5A 0(100) . .
O19A Cl5 O18B Cl5A 0(100) . .
O19A Cl5 O18B Cl5A 0(100) 2_665 .
O17A Cl5 O18B Cl5A 0(100) . .
O18A Cl5 O18B Cl5A 0(100) . .
O20A Cl5 O18B Cl5A 0(100) . .
O18A Cl5 O18B Cl5A 0(100) 2_665 .
O20A Cl5 O18B Cl5A 0(18) 2_665 .
O19B Cl5 O18B Cl5A 0(100) . .
Cl5 O17A O19B Cl5A 0.000(2) . .
Cl5A O17A O19B Cl5 0.000(2) . .
O20B Cl5A O19B O17A 25.5(9) . .
O17B Cl5A O19B O17A -94.5(8) . .
O19A Cl5A O19B O17A -94.5(8) . .
O18B Cl5A O19B O17A 145.6(8) . .
O18A Cl5A O19B O17A 42.1(10) . .
O20A Cl5A O19B O17A 155.4(8) . .
O20B Cl5A O19B Cl5 0(100) . .
O17B Cl5A O19B Cl5 0(100) . .
O19A Cl5A O19B Cl5 0(100) . .
O17A Cl5A O19B Cl5 0(100) . .
O18B Cl5A O19B Cl5 0(100) . .
O18A Cl5A O19B Cl5 0(100) . .
O20A Cl5A O19B Cl5 0(100) . .
O20B Cl5 O19B O17A 25.5(9) . .
O17B Cl5 O19B O17A -94.5(8) . .
O19A Cl5 O19B O17A -94.5(8) . .
O19A Cl5 O19B O17A 101.6(7) 2_665 .
O18B Cl5 O19B O17A 145.6(8) . .
O18A Cl5 O19B O17A 42.1(10) . .
O20A Cl5 O19B O17A 155.4(8) . .
O18A Cl5 O19B O17A -148.2(8) 2_665 .
O20A Cl5 O19B O17A -32.9(11) 2_665 .
O20B Cl5 O19B Cl5A 0(100) . .
O17B Cl5 O19B Cl5A 0(100) . .
O19A Cl5 O19B Cl5A 0(100) . .
O19A Cl5 O19B Cl5A 0(100) 2_665 .
O17A Cl5 O19B Cl5A 0(100) . .
O18B Cl5 O19B Cl5A 0(100) . .
O18A Cl5 O19B Cl5A 0(100) . .
O20A Cl5 O19B Cl5A 0(100) . .
O18A Cl5 O19B Cl5A 0(100) 2_665 .
O20A Cl5 O19B Cl5A 0(23) 2_665 .
O19A O18A O20B Cl5A -51.2(4) 2_665 .
O20A O18A O20B Cl5A 64.0(2) 2_665 .
Cl5 O18A O20B Cl5A 0.000(4) . .
O19A O18A O20B Cl5 -51.2(4) 2_665 .
O20A O18A O20B Cl5 64.0(2) 2_665 .
Cl5A O18A O20B Cl5 0.000(4) . .
O17B Cl5A O20B O18A -94.0(9) . .
O19A Cl5A O20B O18A -94.0(9) . .
O17A Cl5A O20B O18A 155.9(9) . .
O18B Cl5A O20B O18A 26.1(10) . .
O20A Cl5A O20B O18A 42.6(11) . .
O19B Cl5A O20B O18A 146.1(9) . .
O17B Cl5A O20B Cl5 0(100) . .
O19A Cl5A O20B Cl5 0(100) . .
O17A Cl5A O20B Cl5 0(100) . .
O18B Cl5A O20B Cl5 0(100) . .
O18A Cl5A O20B Cl5 0(100) . .
O20A Cl5A O20B Cl5 0(100) . .
O19B Cl5A O20B Cl5 0(100) . .
O17B Cl5 O20B O18A -94.0(9) . .
O19A Cl5 O20B O18A -94.0(9) . .
O19A Cl5 O20B O18A 44.6(9) 2_665 .
O17A Cl5 O20B O18A 155.9(9) . .
O18B Cl5 O20B O18A 26.1(10) . .
O20A Cl5 O20B O18A 42.6(11) . .
O18A Cl5 O20B O18A -53(2) 2_665 .
O20A Cl5 O20B O18A -87.9(11) 2_665 .
O19B Cl5 O20B O18A 146.1(9) . .
O17B Cl5 O20B Cl5A 0(100) . .
O19A Cl5 O20B Cl5A 0(100) . .
O19A Cl5 O20B Cl5A 0(100) 2_665 .
O17A Cl5 O20B Cl5A 0(100) . .
O18B Cl5 O20B Cl5A 0(100) . .
O18A Cl5 O20B Cl5A 0(100) . .
O20A Cl5 O20B Cl5A 0(100) . .
O18A Cl5 O20B Cl5A 0(100) 2_665 .
O20A Cl5 O20B Cl5A 0(100) 2_665 .
O19B Cl5 O20B Cl5A 0(100) . .
O23A Cl6 O21A O21A 63.9(10) . 2_765
O23A Cl6 O21A O21A -119.7(6) 2_765 2_765
O22A Cl6 O21A O21A 122.7(7) 2_765 2_765
O22A Cl6 O21A O21A -56.8(10) . 2_765
O24A Cl6 O21A O21A -175.5(9) . 2_765
O23A Cl6 O21A O22A -58.8(6) . 2_765
O23A Cl6 O21A O22A 117.6(5) 2_765 2_765
O21A Cl6 O21A O22A -122.7(7) 2_765 2_765
O22A Cl6 O21A O22A -179.5(5) . 2_765
O24A Cl6 O21A O22A 61.8(6) . 2_765
O23A Cl6 O21A O23A -176.5(5) . 2_765
O21A Cl6 O21A O23A 119.7(6) 2_765 2_765
O22A Cl6 O21A O23A -117.6(5) 2_765 2_765
O22A Cl6 O21A O23A 62.9(5) . 2_765
O24A Cl6 O21A O23A -55.8(5) . 2_765
O23A Cl6 O22A O23A 172.5(10) . 2_765
O21A Cl6 O22A O23A -121.2(6) 2_765 2_765
O21A Cl6 O22A O23A -66.9(10) . 2_765
O24A Cl6 O22A O23A 51.9(10) . 2_765
O24A Cl6 O22A O23A 120.0(6) 2_765 2_765
O23A Cl6 O22A O21A -66.3(9) . 2_765
O23A Cl6 O22A O21A 121.2(6) 2_765 2_765
O21A Cl6 O22A O21A 54.3(10) . 2_765
O24A Cl6 O22A O21A 173.1(9) . 2_765
O24A Cl6 O22A O21A -118.8(3) 2_765 2_765
O23A Cl6 O22A O24A 52.5(9) . 2_765
O23A Cl6 O22A O24A -120.0(6) 2_765 2_765
O21A Cl6 O22A O24A 118.8(3) 2_765 2_765
O21A Cl6 O22A O24A 173.1(9) . 2_765
O24A Cl6 O22A O24A -68.1(10) . 2_765
O21A Cl6 O23A O24A -119.5(4) 2_765 2_765
O21A Cl6 O23A O24A -177.1(10) . 2_765
O22A Cl6 O23A O24A 124.1(6) 2_765 2_765
O22A Cl6 O23A O24A -57.0(10) . 2_765
O24A Cl6 O23A O24A 62.9(11) . 2_765
O21A Cl6 O23A O22A 116.4(5) 2_765 2_765
O21A Cl6 O23A O22A 58.9(10) . 2_765
O22A Cl6 O23A O22A 178.9(11) . 2_765
O24A Cl6 O23A O22A -61.1(10) . 2_765
O24A Cl6 O23A O22A -124.1(6) 2_765 2_765
O21A Cl6 O23A O21A -57.6(10) . 2_765
O22A Cl6 O23A O21A -116.4(5) 2_765 2_765
O22A Cl6 O23A O21A 62.4(9) . 2_765
O24A Cl6 O23A O21A -177.6(9) . 2_765
O24A Cl6 O23A O21A 119.5(4) 2_765 2_765
O23A Cl6 O24A O23A -176.0(5) . 2_765
O21A Cl6 O24A O23A 63.4(6) . 2_765
O22A Cl6 O24A O23A 124.0(7) 2_765 2_765
O22A Cl6 O24A O23A -55.4(6) . 2_765
O24A Cl6 O24A O23A -120.6(6) 2_765 2_765
O23A Cl6 O24A O22A 60.0(6) . 2_765
O23A Cl6 O24A O22A -124.0(7) 2_765 2_765
O21A Cl6 O24A O22A -60.6(7) . 2_765
O22A Cl6 O24A O22A -179.4(6) . 2_765
O24A Cl6 O24A O22A 115.4(5) 2_765 2_765
O23A Cl6 O24A O24A -55.4(8) . 2_765
O23A Cl6 O24A O24A 120.6(6) 2_765 2_765
O21A Cl6 O24A O24A -176.0(8) . 2_765
O22A Cl6 O24A O24A -115.4(5) 2_765 2_765
O22A Cl6 O24A O24A 65.2(8) . 2_765
O27B Cl7A O25A Cl7 128(2) . .
O25B Cl7A O25A Cl7 -78(4) . .
O28A Cl7A O25A Cl7 -150.9(9) . .
O26A Cl7A O25A Cl7 -30.7(9) . .
O27A Cl7A O25A Cl7 89.0(9) . .
O28B Cl7A O25A Cl7 -37.5(7) . .
O26B Cl7A O25A Cl7 34.8(6) . .
Cl7 Cl7A O26A O28B -81(4) . .
O27B Cl7A O26A O28B 155(4) . .
O25B Cl7A O26A O28B -24(4) . .
O28A Cl7A O26A O28B 86(4) . .
O27A Cl7A O26A O28B -154(4) . .
O25A Cl7A O26A O28B -34(4) . .
O26B Cl7A O26A O28B -106(4) . .
O27B Cl7A O26A Cl7 -123.5(14) . .
O25B Cl7A O26A Cl7 56.9(11) . .
O28A Cl7A O26A Cl7 167.2(12) . .
O27A Cl7A O26A Cl7 -72.6(12) . .
O25A Cl7A O26A Cl7 47.1(13) . .
O28B Cl7A O26A Cl7 81(4) . .
O26B Cl7A O26A Cl7 -24.5(8) . .
Cl7 Cl7A O26A O27B 123.5(14) . .
O25B Cl7A O26A O27B -179.5(10) . .
O28A Cl7A O26A O27B -69.3(9) . .
O27A Cl7A O26A O27B 51.0(9) . .
O25A Cl7A O26A O27B 170.6(10) . .
O28B Cl7A O26A O27B -155(4) . .
O26B Cl7A O26A O27B 99.0(7) . .
Cl7 Cl7A O27A O27B -122.9(14) . .
O25B Cl7A O27A O27B 161.6(9) . .
O28A Cl7A O27A O27B 38.2(14) . .
O26A Cl7A O27A O27B -82.1(14) . .
O25A Cl7A O27A O27B 158.1(14) . .
O28B Cl7A O27A O27B -88.1(11) . .
O26B Cl7A O27A O27B -135.7(14) . .
O27B Cl7A O27A Cl7 122.9(14) . .
O25B Cl7A O27A Cl7 -75.4(9) . .
O28A Cl7A O27A Cl7 161.1(9) . .
O26A Cl7A O27A Cl7 40.8(9) . .
O25A Cl7A O27A Cl7 -78.9(9) . .
O28B Cl7A O27A Cl7 34.8(6) . .
O26B Cl7A O27A Cl7 -12.8(7) . .
Cl7 Cl7A O27A O26B 12.8(7) . .
O27B Cl7A O27A O26B 135.7(14) . .
O25B Cl7A O27A O26B -62.6(10) . .
O28A Cl7A O27A O26B 173.9(9) . .
O26A Cl7A O27A O26B 53.6(9) . .
O25A Cl7A O27A O26B -66.1(9) . .
O28B Cl7A O27A O26B 47.6(9) . .
Cl7 Cl7A O28A O27B 107.1(19) . .
O25B Cl7A O28A O27B -164.1(10) . .
O26A Cl7A O28A O27B 88.9(11) . .
O27A Cl7A O28A O27B -31.2(11) . .
O25A Cl7A O28A O27B -151.0(12) . .
O28B Cl7A O28A O27B 101.5(9) . .
O26B Cl7A O28A O27B -2(4) . .
O27B Cl7A O28A Cl7 -107.1(19) . .
O25B Cl7A O28A Cl7 88.7(19) . .
O26A Cl7A O28A Cl7 -18.2(18) . .
O27A Cl7A O28A Cl7 -138.3(19) . .
O25A Cl7A O28A Cl7 101.9(19) . .
O28B Cl7A O28A Cl7 -5.6(14) . .
O26B Cl7A O28A Cl7 -109(5) . .
O27B Cl7A Cl7 O26A 68.5(15) . .
O25B Cl7A Cl7 O26A -121.9(13) . .
O28A Cl7A Cl7 O26A -25(2) . .
O27A Cl7A Cl7 O26A 115.7(9) . .
O25A Cl7A Cl7 O26A -135.2(11) . .
O28B Cl7A Cl7 O26A -17.5(12) . .
O26B Cl7A Cl7 O26A 135.8(15) . .
O27B Cl7A Cl7 O28B 86.0(12) . .
O25B Cl7A Cl7 O28B -104.3(5) . .
O28A Cl7A Cl7 O28B -8(2) . .
O26A Cl7A Cl7 O28B 17.5(12) . .
O27A Cl7A Cl7 O28B 133.2(10) . .
O25A Cl7A Cl7 O28B -117.7(11) . .
O26B Cl7A Cl7 O28B 153.4(11) . .
O27B Cl7A Cl7 O26B -67.4(14) . .
O25B Cl7A Cl7 O26B 102.3(7) . .
O28A Cl7A Cl7 O26B -161.3(17) . .
O26A Cl7A Cl7 O26B -135.8(15) . .
O27A Cl7A Cl7 O26B -20.1(11) . .
O25A Cl7A Cl7 O26B 88.9(12) . .
O28B Cl7A Cl7 O26B -153.4(11) . .
O27B Cl7A Cl7 O25B -169.7(13) . .
O28A Cl7A Cl7 O25B 96.4(19) . .
O26A Cl7A Cl7 O25B 121.9(13) . .
O27A Cl7A Cl7 O25B -122.4(10) . .
O25A Cl7A Cl7 O25B -13.4(11) . .
O28B Cl7A Cl7 O25B 104.3(5) . .
O26B Cl7A Cl7 O25B -102.3(7) . .
O25B Cl7A Cl7 O27B 169.7(13) . .
O28A Cl7A Cl7 O27B -93.9(19) . .
O26A Cl7A Cl7 O27B -68.5(15) . .
O27A Cl7A Cl7 O27B 47.3(11) . .
O25A Cl7A Cl7 O27B 156.3(11) . .
O28B Cl7A Cl7 O27B -86.0(12) . .
O26B Cl7A Cl7 O27B 67.4(14) . .
O27B Cl7A Cl7 O25A -156.3(11) . .
O25B Cl7A Cl7 O25A 13.4(11) . .
O28A Cl7A Cl7 O25A 109.8(16) . .
O26A Cl7A Cl7 O25A 135.2(11) . .
O27A Cl7A Cl7 O25A -109.1(3) . .
O28B Cl7A Cl7 O25A 117.7(11) . .
O26B Cl7A Cl7 O25A -88.9(12) . .
O27B Cl7A Cl7 O27A -47.3(11) . .
O25B Cl7A Cl7 O27A 122.4(10) . .
O28A Cl7A Cl7 O27A -141.1(17) . .
O26A Cl7A Cl7 O27A -115.7(9) . .
O25A Cl7A Cl7 O27A 109.1(3) . .
O28B Cl7A Cl7 O27A -133.2(10) . .
O26B Cl7A Cl7 O27A 20.1(11) . .
O27B Cl7A Cl7 O28A 93.9(19) . .
O25B Cl7A Cl7 O28A -96.4(19) . .
O26A Cl7A Cl7 O28A 25(2) . .
O27A Cl7A Cl7 O28A 141.1(17) . .
O25A Cl7A Cl7 O28A -109.8(16) . .
O28B Cl7A Cl7 O28A 8(2) . .
O26B Cl7A Cl7 O28A 161.3(17) . .
O28B O26A Cl7 Cl7A 123(3) . .
O27B O26A Cl7 Cl7A -33.1(9) . .
Cl7A O26A Cl7 O28B -123(3) . .
O27B O26A Cl7 O28B -156(3) . .
O28B O26A Cl7 O26B -92(3) . .
Cl7A O26A Cl7 O26B 144.9(11) . .
O27B O26A Cl7 O26B 111.8(5) . .
O28B O26A Cl7 O25B 40(4) . .
Cl7A O26A Cl7 O25B -82.6(11) . .
O27B O26A Cl7 O25B -115.7(8) . .
O28B O26A Cl7 O27B 156(3) . .
Cl7A O26A Cl7 O27B 33.1(9) . .
O28B O26A Cl7 O25A 40(4) . .
Cl7A O26A Cl7 O25A -82.9(12) . .
O27B O26A Cl7 O25A -116.0(12) . .
O28B O26A Cl7 O27A -171(3) . .
Cl7A O26A Cl7 O27A 66.0(9) . .
O27B O26A Cl7 O27A 32.8(8) . .
O28B O26A Cl7 O28A 115(3) . .
Cl7A O26A Cl7 O28A -8.2(8) . .
O27B O26A Cl7 O28A -41.3(7) . .
Cl7A O25A Cl7 O26A 97.1(13) . .
Cl7A O25A Cl7 O28B 111.3(9) . .
Cl7A O25A Cl7 O26B -127.9(7) . .
Cl7A O25A Cl7 O25B 96(4) . .
Cl7A O25A Cl7 O27B -14.1(7) . .
Cl7A O25A Cl7 O27A -56.2(6) . .
Cl7A O25A Cl7 O28A 18.5(5) . .
O27B O27A Cl7 Cl7A 40.1(11) . .
O26B O27A Cl7 Cl7A -163.6(10) . .
O27B O27A Cl7 O26A -54.1(14) . .
Cl7A O27A Cl7 O26A -94.2(11) . .
O26B O27A Cl7 O26A 102.2(11) . .
O27B O27A Cl7 O28B -58.5(15) . .
Cl7A O27A Cl7 O28B -98.6(12) . .
O26B O27A Cl7 O28B 97.9(8) . .
O27B O27A Cl7 O26B -156.3(12) . .
Cl7A O27A Cl7 O26B 163.6(10) . .
O27B O27A Cl7 O25B 98.9(10) . .
Cl7A O27A Cl7 O25B 58.8(9) . .
O26B O27A Cl7 O25B -104.7(4) . .
Cl7A O27A Cl7 O27B -40.1(11) . .
O26B O27A Cl7 O27B 156.3(12) . .
O27B O27A Cl7 O25A 105.2(12) . .
Cl7A O27A Cl7 O25A 65.1(7) . .
O26B O27A Cl7 O25A -98.5(10) . .
O27B O27A Cl7 O28A 27.8(11) . .
Cl7A O27A Cl7 O28A -12.4(6) . .
O26B O27A Cl7 O28A -175.9(9) . .
O27B Cl7A O25B Cl7 145(4) . .
O28A Cl7A O25B Cl7 -149.9(9) . .
O26A Cl7A O25B Cl7 -36.2(8) . .
O27A Cl7A O25B Cl7 84.6(9) . .
O25A Cl7A O25B Cl7 99(4) . .
O28B Cl7A O25B Cl7 -41.1(5) . .
O26B Cl7A O25B Cl7 33.5(5) . .
O26A Cl7 O25B Cl7A 100.8(14) . .
O28B Cl7 O25B Cl7A 113.6(8) . .
O26B Cl7 O25B Cl7A -126.4(8) . .
O27B Cl7 O25B Cl7A -6.4(8) . .
O25A Cl7 O25B Cl7A -80(4) . .
O27A Cl7 O25B Cl7A -50.9(8) . .
O28A Cl7 O25B Cl7A 19.7(6) . .
Cl7A Cl7 O26B O27A 18.5(10) . .
O26A Cl7 O26B O27A -116.6(10) . .
O28B Cl7 O26B O27A -136.4(9) . .
O25B Cl7 O26B O27A 103.4(9) . .
O27B Cl7 O26B O27A -16.6(9) . .
O25A Cl7 O26B O27A 94.0(7) . .
O28A Cl7 O26B O27A 7.3(16) . .
O26A Cl7 O26B Cl7A -135.1(16) . .
O28B Cl7 O26B Cl7A -154.9(10) . .
O25B Cl7 O26B Cl7A 84.9(10) . .
O27B Cl7 O26B Cl7A -35.1(10) . .
O25A Cl7 O26B Cl7A 75.4(11) . .
O27A Cl7 O26B Cl7A -18.5(10) . .
O28A Cl7 O26B Cl7A -11.3(10) . .
O27B O27A O26B Cl7 20.9(10) . .
Cl7A O27A O26B Cl7 -7.5(4) . .
O27B O27A O26B Cl7A 28.4(9) . .
Cl7 O27A O26B Cl7A 7.5(4) . .
Cl7 Cl7A O27B O27A 70.2(14) . .
O25B Cl7A O27B O27A -72(4) . .
O28A Cl7A O27B O27A -141.2(13) . .
O26A Cl7A O27B O27A 110.0(9) . .
O25A Cl7A O27B O27A -50(3) . .
O28B Cl7A O27B O27A 115.2(10) . .
O26B Cl7A O27B O27A 38.3(12) . .
Cl7 Cl7A O27B O28A -148.5(10) . .
O25B Cl7A O27B O28A 70(4) . .
O26A Cl7A O27B O28A -108.7(5) . .
O27A Cl7A O27B O28A 141.2(13) . .
O25A Cl7A O27B O28A 90.9(19) . .
O28B Cl7A O27B O28A -103.5(9) . .
O26B Cl7A O27B O28A 179.6(8) . .
O25B Cl7A O27B Cl7 -142(4) . .
O28A Cl7A O27B Cl7 148.5(10) . .
O26A Cl7A O27B Cl7 39.8(10) . .
O27A Cl7A O27B Cl7 -70.2(14) . .
O25A Cl7A O27B Cl7 -121(2) . .
O28B Cl7A O27B Cl7 45.0(8) . .
O26B Cl7A O27B Cl7 -31.9(8) . .
Cl7 Cl7A O27B O26A -39.8(10) . .
O25B Cl7A O27B O26A 178(4) . .
O28A Cl7A O27B O26A 108.7(5) . .
O27A Cl7A O27B O26A -110.0(9) . .
O25A Cl7A O27B O26A -160(2) . .
O28B Cl7A O27B O26A 5.2(8) . .
O26B Cl7A O27B O26A -71.7(7) . .
Cl7 O27A O27B Cl7A -25.8(5) . .
O26B O27A O27B Cl7A -44.2(12) . .
Cl7A O27A O27B O28A -61.1(11) . .
Cl7 O27A O27B O28A -86.9(10) . .
O26B O27A O27B O28A -105.2(11) . .
Cl7A O27A O27B Cl7 25.8(5) . .
O26B O27A O27B Cl7 -18.3(9) . .
Cl7A O27A O27B O26A 50.1(5) . .
Cl7 O27A O27B O26A 24.3(5) . .
O26B O27A O27B O26A 6.0(11) . .
Cl7 O28A O27B Cl7A 13.8(4) . .
Cl7A O28A O27B O27A 66.4(10) . .
Cl7 O28A O27B O27A 80.2(11) . .
Cl7A O28A O27B Cl7 -13.8(4) . .
Cl7A O28A O27B O26A -48.7(5) . .
Cl7 O28A O27B O26A -34.9(6) . .
O26A Cl7 O27B Cl7A -117.5(14) . .
O28B Cl7 O27B Cl7A -109.6(13) . .
O26B Cl7 O27B Cl7A 130.5(13) . .
O25B Cl7 O27B Cl7A 10.5(13) . .
O25A Cl7 O27B Cl7A 23.4(11) . .
O27A Cl7 O27B Cl7A 106.7(15) . .
O28A Cl7 O27B Cl7A -30.0(10) . .
Cl7A Cl7 O27B O27A -106.7(15) . .
O26A Cl7 O27B O27A 135.8(10) . .
O28B Cl7 O27B O27A 143.6(12) . .
O26B Cl7 O27B O27A 23.7(13) . .
O25B Cl7 O27B O27A -96.2(13) . .
O25A Cl7 O27B O27A -83.3(10) . .
O28A Cl7 O27B O27A -136.8(16) . .
Cl7A Cl7 O27B O28A 30.0(10) . .
O26A Cl7 O27B O28A -87.5(10) . .
O28B Cl7 O27B O28A -79.6(11) . .
O26B Cl7 O27B O28A 160.5(11) . .
O25B Cl7 O27B O28A 40.6(11) . .
O25A Cl7 O27B O28A 53.4(11) . .
O27A Cl7 O27B O28A 136.8(16) . .
Cl7A Cl7 O27B O26A 117.5(14) . .
O28B Cl7 O27B O26A 7.9(11) . .
O26B Cl7 O27B O26A -112.0(10) . .
O25B Cl7 O27B O26A 128.1(11) . .
O25A Cl7 O27B O26A 140.9(11) . .
O27A Cl7 O27B O26A -135.8(10) . .
O28A Cl7 O27B O26A 87.5(10) . .
O28B O26A O27B Cl7A -62(8) . .
Cl7 O26A O27B Cl7A 30.6(8) . .
O28B O26A O27B O27A -137(8) . .
Cl7 O26A O27B O27A -45.0(11) . .
Cl7A O26A O27B O27A -75.6(10) . .
O28B O26A O27B O28A 3(8) . .
Cl7 O26A O27B O28A 95.5(11) . .
Cl7A O26A O27B O28A 64.8(9) . .
O28B O26A O27B Cl7 -92(8) . .
Cl7A O26A O27B Cl7 -30.6(8) . .
Cl7A O26A O28B Cl7 36.3(18) . .
O27B O26A O28B Cl7 78(7) . .
Cl7 O26A O28B Cl7A -36.3(18) . .
O27B O26A O28B Cl7A 42(6) . .
Cl7A Cl7 O28B O26A -64(3) . .
O26B Cl7 O28B O26A 95(3) . .
O25B Cl7 O28B O26A -145(3) . .
O27B Cl7 O28B O26A -25(3) . .
O25A Cl7 O28B O26A -149(3) . .
O27A Cl7 O28B O26A 12(4) . .
O28A Cl7 O28B O26A -66(3) . .
O26A Cl7 O28B Cl7A 64(3) . .
O26B Cl7 O28B Cl7A 158.3(9) . .
O25B Cl7 O28B Cl7A -81.7(9) . .
O27B Cl7 O28B Cl7A 38.3(9) . .
O25A Cl7 O28B Cl7A -85.3(11) . .
O27A Cl7 O28B Cl7A 75.5(11) . .
O28A Cl7 O28B Cl7A -2.6(7) . .
Cl7 Cl7A O28B O26A 86(4) . .
O27B Cl7A O28B O26A -26(4) . .
O25B Cl7A O28B O26A 156(4) . .
O28A Cl7A O28B O26A -98(4) . .
O27A Cl7A O28B O26A 29(4) . .
O25A Cl7A O28B O26A 147(4) . .
O26B Cl7A O28B O26A 71(4) . .
O27B Cl7A O28B Cl7 -111.7(12) . .
O25B Cl7A O28B Cl7 70.2(8) . .
O28A Cl7A O28B Cl7 176.0(11) . .
O26A Cl7A O28B Cl7 -86(4) . .
O27A Cl7A O28B Cl7 -57.2(12) . .
O25A Cl7A O28B Cl7 61.6(11) . .
O26B Cl7A O28B Cl7 -15.2(7) . .
